data_7720266
loop_
_publ_author_name
'Peng, Can'
'Zhang, Sheng-Mao'
'Liu, Jin-Mei'
'Wang, Nian-Hao'
'Tian, Lin-Xu'
'Ping, Xue-Hao'
'Zhao, Jia-Jing'
'Wu, Zhao-Feng'
'Huang, Xiao-Ying'

_publ_section_title
;
 A series of Cu<i>X</i> (<i>X</i> = Br and I) units bearing Ba-MOFs:
 structures, fluorescence and sensing properties.
;
_journal_issue 12
_journal_name_full 'Dalton transactions (Cambridge, England : 2003)'
_journal_page_first 4792
_journal_page_last 4801
_journal_paper_doi 10.1039/d5dt02972d
_journal_volume 55
_journal_year 2026
_chemical_formula_moiety 'C69 H68 Ba2 Cu7 I6 K5 N13 O26.5'
_chemical_formula_sum 'C69 H68 Ba2 Cu7 I6 K5 N13 O26.5'
_chemical_formula_weight 3179.72
_space_group_crystal_system triclinic
_space_group_IT_number 2
_space_group_name_Hall '-P 1'
_space_group_name_H-M_alt 'P -1'
_atom_sites_solution_hydrogens mixed
_audit_creation_date 2026-02-09
_audit_creation_method
;
Olex2 1.5
(compiled 2025.07.13 svn.rb7424aed for OlexSys, GUI svn.r7314)
;
_audit_update_record
;
2026-02-18 deposited with the CCDC.	2026-02-20 downloaded from the CCDC.
;
_cell_angle_alpha 105.729(2)
_cell_angle_beta 102.880(2)
_cell_angle_gamma 100.660(2)
_cell_formula_units_Z 1
_cell_length_a 10.6665(2)
_cell_length_b 14.1811(3)
_cell_length_c 18.5074(3)
_cell_measurement_reflns_used 23453
_cell_measurement_temperature 100(2)
_cell_measurement_theta_max 32.5558
_cell_measurement_theta_min 2.0292
_cell_volume 2535.42(10)
_computing_cell_refinement 'CrysAlisPro 1.171.43.101a (Rigaku OD, 2023)'
_computing_data_collection 'CrysAlisPro system (CCD 43.101a 64-bit (release 13-12-2023))'
_computing_data_reduction 'CrysAlisPro 1.171.43.101a (Rigaku OD, 2023)'
_computing_molecular_graphics 'Olex2 1.5 (Dolomanov et al., 2009)'
_computing_publication_material 'Olex2 1.5 (Dolomanov et al., 2009)'
_computing_structure_refinement 'SHELXL-2019/2 (Sheldrick, 2019)'
_computing_structure_solution 'SHELXS (Sheldrick, 2008)'
_diffrn_ambient_temperature 100(2)
_diffrn_detector_area_resol_mean 10.0000
_diffrn_measured_fraction_theta_full 0.999
_diffrn_measured_fraction_theta_max 0.842
_diffrn_measurement_device_type 'XtaLAB Synergy R, HyPix'
_diffrn_measurement_method '\w scans'
_diffrn_radiation_type MoK\a
_diffrn_radiation_wavelength 0.71073
_diffrn_reflns_av_R_equivalents 0.0335
_diffrn_reflns_av_unetI/netI 0.0460
_diffrn_reflns_Laue_measured_fraction_full 0.999
_diffrn_reflns_Laue_measured_fraction_max 0.842
_diffrn_reflns_limit_h_max 15
_diffrn_reflns_limit_h_min -14
_diffrn_reflns_limit_k_max 20
_diffrn_reflns_limit_k_min -20
_diffrn_reflns_limit_l_max 28
_diffrn_reflns_limit_l_min -23
_diffrn_reflns_number 39536
_diffrn_reflns_point_group_measured_fraction_full 0.999
_diffrn_reflns_point_group_measured_fraction_max 0.842
_diffrn_reflns_theta_full 25.242
_diffrn_reflns_theta_max 32.556
_diffrn_reflns_theta_min 2.029
_diffrn_source 'micro-focus sealed X-ray tube'
_exptl_absorpt_coefficient_mu 4.305
_exptl_absorpt_correction_T_max 1.00000
_exptl_absorpt_correction_T_min 0.84236
_exptl_absorpt_correction_type multi-scan
_exptl_absorpt_process_details
;
CrysAlisPro 1.171.43.101a (Rigaku Oxford Diffraction, 2023)
Empirical absorption correction using spherical harmonics,
implemented in SCALE3 ABSPACK scaling algorithm.
;
_exptl_crystal_colour Orange
_exptl_crystal_density_diffrn 2.083
_exptl_crystal_description needle
_exptl_crystal_F_000 1513
_exptl_crystal_size_max 0.3
_exptl_crystal_size_mid 0.2
_exptl_crystal_size_min 0.2
_refine_diff_density_max 1.298
_refine_diff_density_min -1.072
_refine_diff_density_rms 0.156
_refine_ls_extinction_method none
_refine_ls_goodness_of_fit_ref 1.055
_refine_ls_hydrogen_treatment constr
_refine_ls_matrix_type full
_refine_ls_number_parameters 711
_refine_ls_number_reflns 15510
_refine_ls_number_restraints 282
_refine_ls_restrained_S_all 1.060
_refine_ls_R_factor_all 0.0552
_refine_ls_R_factor_gt 0.0381
_refine_ls_shift/su_max 0.002
_refine_ls_shift/su_mean 0.000
_refine_ls_structure_factor_coef Fsqd
_refine_ls_weighting_details 'w=1/[\s^2^(Fo^2^)+(0.0418P)^2^+3.1003P] where P=(Fo^2^+2Fc^2^)/3'
_refine_ls_weighting_scheme calc
_refine_ls_wR_factor_gt 0.0906
_refine_ls_wR_factor_ref 0.0971
_reflns_Friedel_coverage 0.000
_reflns_number_gt 12008
_reflns_number_total 15510
_reflns_threshold_expression 'I > 2\s(I)'
_cod_data_source_file d5dt02972d2.cif
_cod_data_source_block x_CCDC2
_cod_depositor_comments 'Adding full bibliography for 7720264--7720266.cif.'
_cod_original_cell_volume 2535.42(9)
_cod_original_formula_sum 'C69 H68 Ba2 Cu7 I6 K5 N13 O26.50'
_cod_database_code 7720266
_shelx_shelxl_version_number 2019/3
_shelx_space_group_comment
;
The symmetry employed for this shelxl refinement is uniquely defined
by the following loop, which should always be used as a source of
symmetry information in preference to the above space-group names.
They are only intended as comments.
;
_shelx_estimated_absorpt_t_max 0.480
_shelx_estimated_absorpt_t_min 0.358
_olex2_refinement_description
;
1. Restrained distances
 O11-C31 = O11B-C31B
 1.25 with sigma of 0.02
 N6-C31 = N6-C32 = N6-C33 = N6B-C31B = N6B-C32B = N6B-C33B
 1.4 with sigma of 0.02
 O12-C34
 1.25 with sigma of 0.02
 N7-C34 = N7-C35 = N7-C36
 1.4 with sigma of 0.02
 C31-C32 \\sim C31-C33 \\sim C32-C33 \\sim C31B-C32B \\sim C31B-C33B \\sim
C32B-C33B
 with sigma of 0.02
 C34-C35 \\sim C34-C36 \\sim C35-C36
 with sigma of 0.02
2. Restrained planarity
 O11, C31, N6, C32, C33
 with sigma of 0.1
 O11B, N6B, C31B, C32B, C33B
 with sigma of 0.1
 O12, N7, C34, C35, C36
 with sigma of 0.1
3. Uiso/Uaniso restraints and constraints
N6 \\sim C32 \\sim C33 \\sim N6B \\sim C31B \\sim C32B \\sim C33B: within 3.8A
with sigma of 0.04 and sigma for terminal atoms of 0.08 within 3.8A
O12 \\sim N7 \\sim C34 \\sim C35 \\sim C36: within 3.8A with sigma of 0.04 and
sigma for terminal atoms of 0.08 within 3.8A
Uanis(O2W) \\sim Ueq: with sigma of 0.005 and sigma for terminal atoms of 0.01
Uanis(O3W) \\sim Ueq, Uanis(O4W) \\sim Ueq, Uanis(O5W) \\sim Ueq, Uanis(O6W)
\\sim Ueq, Uanis(O7W) \\sim Ueq: with sigma of 0.01 and sigma for terminal
atoms of 0.02
Uanis(C36) \\sim Ueq, Uanis(C31) \\sim Ueq, Uanis(C33) \\sim Ueq, Uanis(O12)
\\sim Ueq: with sigma of 0.01 and sigma for terminal atoms of 0.02
Uanis(Ba1) = Uanis(Ba1B)
Uanis(O11) = Uanis(O11B)
4. Others
 Sof(Ba1B)=1-FVAR(1)
 Sof(Ba1)=FVAR(1)
 Sof(O11B)=Sof(N6B)=Sof(C31B)=Sof(H31B)=Sof(C32B)=Sof(H32D)=Sof(H32E)=
 Sof(H32F)=Sof(C33B)=Sof(H33D)=Sof(H33E)=Sof(H33F)=1-FVAR(2)
 Sof(O11)=Sof(C31)=Sof(H31A)=Sof(N6)=Sof(C32)=Sof(H32A)=Sof(H32B)=Sof(H32C)=
 Sof(C33)=Sof(H33A)=Sof(H33B)=Sof(H33C)=FVAR(2)
 Fixed Sof: K1(0.75) K1B(0.25) O12(0.5) N7(0.5) C34(0.5) H34A(0.5) C35(0.5)
 H35A(0.5) H35B(0.5) H35C(0.5) C36(0.5) H36A(0.5) H36B(0.5) H36C(0.5) O1W(0.25)
 H1C(0.25) H1D(0.25) O2W(0.25) H2C(0.25) H2D(0.25) O3W(0.25) H3C(0.25)
 H3D(0.25) O4W(0.25) O5W(0.25) O6W(0.25) O7W(0.25)
5.a Riding coordinates:
 O1W(H1C,H1D), O2W(H2C,H2D), O3W(H3C,H3D)
5.b Aromatic/amide H refined with riding coordinates:
 C3(H3A), C4(H4A), C5(H5A), C6(H6A), C9(H9A), C10(H10A), C11(H11A), C12(H12A),
 C15(H15A), C16(H16A), C17(H17A), C18(H18A), C21(H21A), C22(H22A), C23(H23A),
 C24(H24A), C27(H27A), C28(H28A), C29(H29A), C30(H30A), C31(H31A), C31B(H31B),
 C34(H34A)
5.c Idealised Me refined as rotating group:
 C32(H32A,H32B,H32C), C33(H33A,H33B,H33C), C32B(H32D,H32E,H32F), C33B(H33D,
 H33E,H33F), C35(H35A,H35B,H35C), C36(H36A,H36B,H36C)
;
_olex2_submission_special_instructions 'No special instructions were received'

loop_
_space_group_symop_operation_xyz
'x, y, z'
'-x, -y, -z'

loop_
_atom_site_label
_atom_site_type_symbol
_atom_site_fract_x
_atom_site_fract_y
_atom_site_fract_z
_atom_site_U_iso_or_equiv
_atom_site_adp_type
_atom_site_occupancy
_atom_site_site_symmetry_order
_atom_site_calc_flag
_atom_site_refinement_flags_posn
_atom_site_refinement_flags_adp
_atom_site_refinement_flags_occupancy
_atom_site_disorder_assembly
_atom_site_disorder_group
Ba1 Ba 0.18140(5) 0.6417(2) 0.07024(3) 0.0228(2) Uani 0.945(13) 1 d . . P . .
Ba1B Ba 0.1782(11) 0.615(2) 0.0675(6) 0.0228(2) Uani 0.055(13) 1 d . . P . .
I1 I 1.05846(3) 0.78017(2) 0.52447(2) 0.02479(6) Uani 1 1 d . . . . .
I2 I 0.64118(3) 0.74034(2) 0.55165(2) 0.02408(6) Uani 1 1 d . . . . .
I3 I 0.79115(2) 0.47806(2) 0.49796(2) 0.02003(6) Uani 1 1 d . . . . .
Cu1 Cu 0.83086(5) 0.83383(4) 0.50048(3) 0.02570(11) Uani 1 1 d . . . . .
Cu2 Cu 0.98693(5) 0.57951(4) 0.46458(3) 0.02249(10) Uani 1 1 d . . . . .
Cu3 Cu 0.86391(5) 0.68183(4) 0.56595(3) 0.02544(11) Uani 1 1 d . . . . .
Cu4 Cu 0.500000 0.500000 0.500000 0.0389(2) Uani 1 2 d S . P . .
K1 K 0.8189(4) 0.6844(2) 0.0266(2) 0.0233(5) Uani 0.75 1 d . . P A 1
K1B K 0.8231(11) 0.7160(6) 0.0246(6) 0.0221(15) Uani 0.25 1 d . . P A 2
K2 K 0.46319(9) 0.73580(8) -0.04004(6) 0.0342(2) Uani 1 1 d . . . . .
K3 K 0.500000 0.500000 0.000000 0.0275(3) Uani 1 2 d S . P A .
O1 O 0.6217(3) 0.6957(3) 0.09150(17) 0.0390(8) Uani 1 1 d . . . . .
O2 O 0.4432(3) 0.7414(3) 0.11611(18) 0.0507(10) Uani 1 1 d . . . . .
O3 O 0.9552(3) 1.2314(3) 0.84857(16) 0.0360(7) Uani 1 1 d . . . . .
O4 O 0.7810(3) 1.2601(2) 0.77283(16) 0.0319(7) Uani 1 1 d . . . . .
O5 O 0.9369(3) 0.5285(2) 0.07022(16) 0.0338(7) Uani 1 1 d . . . . .
O6 O 0.7251(3) 0.4618(3) 0.05805(17) 0.0500(10) Uani 1 1 d . . . . .
O7 O 1.2130(3) 0.7426(4) 0.9544(2) 0.0692(14) Uani 1 1 d . . . . .
O8 O 1.0093(3) 0.7044(3) 0.96034(18) 0.0462(9) Uani 1 1 d . . . . .
O9 O 0.2925(5) 0.5097(3) 0.12022(19) 0.0596(12) Uani 1 1 d . . . . .
O10 O 0.4215(3) 0.4063(3) 0.10230(16) 0.0367(8) Uani 1 1 d . . . . .
N1 N 0.7468(3) 0.8051(2) 0.38558(18) 0.0225(6) Uani 1 1 d . . . . .
N2 N 0.8741(3) 0.9712(2) 0.58571(19) 0.0252(7) Uani 1 1 d . . . . .
N3 N 0.9380(3) 0.5518(3) 0.34613(18) 0.0229(7) Uani 1 1 d . . . . .
N4 N 0.9426(3) 0.7023(3) 0.68309(18) 0.0259(7) Uani 1 1 d . . . . .
N5 N 0.4623(3) 0.4921(3) 0.38997(17) 0.0215(6) Uani 1 1 d . . . . .
C1 C 0.5582(4) 0.7284(3) 0.1369(2) 0.0296(9) Uani 1 1 d . . . . .
C2 C 0.6245(4) 0.7564(3) 0.2240(2) 0.0237(8) Uani 1 1 d . . . . .
C3 C 0.5516(4) 0.7759(3) 0.2779(2) 0.0276(8) Uani 1 1 d . . . . .
H3A H 0.459856 0.773373 0.260894 0.033 Uiso 1 1 calc R U . . .
C4 C 0.6160(4) 0.7989(3) 0.3569(2) 0.0270(8) Uani 1 1 d . . . . .
H4A H 0.565340 0.811068 0.393012 0.032 Uiso 1 1 calc R U . . .
C5 C 0.8152(4) 0.7873(3) 0.3331(2) 0.0262(8) Uani 1 1 d . . . . .
H5A H 0.907426 0.792059 0.351749 0.031 Uiso 1 1 calc R U . . .
C6 C 0.7588(4) 0.7623(3) 0.2529(2) 0.0268(8) Uani 1 1 d . . . . .
H6A H 0.811589 0.749378 0.218007 0.032 Uiso 1 1 calc R U . . .
C7 C 0.8705(4) 1.2137(3) 0.7836(2) 0.0279(9) Uani 1 1 d . . . . .
C8 C 0.8742(4) 1.1303(3) 0.7134(2) 0.0239(8) Uani 1 1 d . . . . .
C9 C 0.9497(4) 1.0632(3) 0.7235(2) 0.0305(9) Uani 1 1 d . . . . .
H9A H 1.003669 1.070676 0.774107 0.037 Uiso 1 1 calc R U . . .
C10 C 0.9454(5) 0.9844(3) 0.6582(2) 0.0312(9) Uani 1 1 d . . . . .
H10A H 0.996123 0.937613 0.665795 0.037 Uiso 1 1 calc R U . . .
C11 C 0.8050(4) 1.0392(3) 0.5767(2) 0.0291(9) Uani 1 1 d . . . . .
H11A H 0.756125 1.032726 0.525166 0.035 Uiso 1 1 calc R U . . .
C12 C 0.8014(4) 1.1183(3) 0.6386(2) 0.0279(9) Uani 1 1 d . . . . .
H12A H 0.749265 1.163789 0.629556 0.033 Uiso 1 1 calc R U . . .
C13 C 0.8443(4) 0.5042(3) 0.0982(2) 0.0279(9) Uani 1 1 d . . . . .
C14 C 0.8772(4) 0.5225(3) 0.1856(2) 0.0232(8) Uani 1 1 d . . . . .
C15 C 0.7777(4) 0.5129(3) 0.2218(2) 0.0280(9) Uani 1 1 d . . . . .
H15A H 0.686783 0.495564 0.192289 0.034 Uiso 1 1 calc R U . . .
C16 C 0.8121(4) 0.5288(3) 0.3020(2) 0.0269(8) Uani 1 1 d . . . . .
H16A H 0.742881 0.522967 0.326451 0.032 Uiso 1 1 calc R U . . .
C17 C 1.0337(4) 0.5589(4) 0.3101(2) 0.0343(10) Uani 1 1 d . . . . .
H17A H 1.123728 0.573796 0.340431 0.041 Uiso 1 1 calc R U . . .
C18 C 1.0070(4) 0.5454(4) 0.2305(2) 0.0332(10) Uani 1 1 d . . . . .
H18A H 1.077734 0.551928 0.207349 0.040 Uiso 1 1 calc R U . . .
C19 C 1.0923(4) 0.7222(4) 0.9252(2) 0.0327(10) Uani 1 1 d . . . . .
C20 C 1.0404(4) 0.7179(3) 0.8402(2) 0.0273(8) Uani 1 1 d . . . . .
C21 C 1.1232(5) 0.7242(5) 0.7933(3) 0.0479(14) Uani 1 1 d . . . . .
H21A H 1.216503 0.734954 0.814109 0.058 Uiso 1 1 calc R U . . .
C22 C 1.0695(5) 0.7148(5) 0.7155(3) 0.0460(13) Uani 1 1 d . . . . .
H22A H 1.128047 0.717620 0.683796 0.055 Uiso 1 1 calc R U . . .
C23 C 0.8623(5) 0.6960(5) 0.7280(3) 0.0478(14) Uani 1 1 d . . . . .
H23A H 0.769746 0.686426 0.705631 0.057 Uiso 1 1 calc R U . . .
C24 C 0.9073(5) 0.7029(5) 0.8063(3) 0.0487(14) Uani 1 1 d . . . . .
H24A H 0.845986 0.697110 0.836029 0.058 Uiso 1 1 calc R U . . .
C25 C 0.3707(4) 0.4628(3) 0.1445(2) 0.0263(8) Uani 1 1 d . . . . .
C26 C 0.4042(4) 0.4743(3) 0.23116(19) 0.0200(7) Uani 1 1 d . . . . .
C27 C 0.3730(4) 0.5500(3) 0.2836(2) 0.0225(7) Uani 1 1 d . . . . .
H27A H 0.330384 0.596375 0.266277 0.027 Uiso 1 1 calc R U . . .
C28 C 0.4055(4) 0.5569(3) 0.3627(2) 0.0219(7) Uani 1 1 d . . . . .
H28A H 0.386382 0.610125 0.398734 0.026 Uiso 1 1 calc R U . . .
C29 C 0.4913(4) 0.4179(3) 0.3381(2) 0.0214(7) Uani 1 1 d . . . . .
H29A H 0.531200 0.370938 0.356465 0.026 Uiso 1 1 calc R U . . .
C30 C 0.4652(4) 0.4076(3) 0.2591(2) 0.0209(7) Uani 1 1 d . . . . .
H30A H 0.488754 0.355509 0.224560 0.025 Uiso 1 1 calc R U . . .
O11 O 0.4597(9) 0.8079(7) -0.1676(6) 0.077(2) Uani 0.607(6) 1 d D . P B 1
C31 C 0.4809(16) 0.8443(11) -0.2194(9) 0.124(6) Uani 0.607(6) 1 d D U P B 1
H31A H 0.541566 0.817455 -0.244155 0.149 Uiso 0.607(6) 1 calc R U P B 1
N6 N 0.4352(15) 0.9139(9) -0.2476(8) 0.115(4) Uani 0.607(6) 1 d D U P B 1
C32 C 0.483(2) 0.9487(17) -0.3055(12) 0.144(8) Uani 0.607(6) 1 d D U P B 1
H32A H 0.423225 0.984648 -0.327898 0.217 Uiso 0.607(6) 1 calc R U P B 1
H32B H 0.486813 0.890343 -0.347256 0.217 Uiso 0.607(6) 1 calc R U P B 1
H32C H 0.572950 0.994803 -0.280588 0.217 Uiso 0.607(6) 1 calc R U P B 1
C33 C 0.3458(17) 0.9684(11) -0.2144(10) 0.103(5) Uani 0.607(6) 1 d D U P B 1
H33A H 0.270744 0.966381 -0.256970 0.154 Uiso 0.607(6) 1 calc R U P B 1
H33B H 0.394801 1.039136 -0.184738 0.154 Uiso 0.607(6) 1 calc R U P B 1
H33C H 0.312332 0.936024 -0.179472 0.154 Uiso 0.607(6) 1 calc R U P B 1
O11B O 0.3963(14) 0.7851(10) -0.2690(8) 0.077(2) Uani 0.393(6) 1 d D . P B 2
N6B N 0.4014(17) 0.9166(11) -0.3242(9) 0.080(5) Uani 0.393(6) 1 d D U P B 2
C31B C 0.4061(12) 0.8212(8) -0.3198(8) 0.043(3) Uani 0.393(6) 1 d D U P B 2
H31B H 0.419423 0.776901 -0.364557 0.051 Uiso 0.393(6) 1 calc R U P B 2
C32B C 0.4426(17) 0.9489(12) -0.3819(10) 0.067(5) Uani 0.393(6) 1 d D U P B 2
H32D H 0.466298 1.023187 -0.365285 0.101 Uiso 0.393(6) 1 calc R U P B 2
H32E H 0.370175 0.921349 -0.431048 0.101 Uiso 0.393(6) 1 calc R U P B 2
H32F H 0.520481 0.924740 -0.389822 0.101 Uiso 0.393(6) 1 calc R U P B 2
C33B C 0.348(3) 0.9808(12) -0.2711(13) 0.102(7) Uani 0.393(6) 1 d D U P B 2
H33D H 0.297618 1.018041 -0.298699 0.153 Uiso 0.393(6) 1 calc R U P B 2
H33E H 0.421556 1.029071 -0.227021 0.153 Uiso 0.393(6) 1 calc R U P B 2
H33F H 0.289370 0.938988 -0.251392 0.153 Uiso 0.393(6) 1 calc R U P B 2
O12 O 0.7302(11) 0.8365(11) -0.0155(9) 0.066(3) Uani 0.5 1 d D U P A 1
N7 N 0.7685(19) 0.9744(13) -0.0547(11) 0.153(7) Uani 0.5 1 d D U P A 1
C34 C 0.7761(18) 0.8726(13) -0.0581(11) 0.122(7) Uani 0.5 1 d D U P A 1
H34A H 0.816450 0.835668 -0.093054 0.146 Uiso 0.5 1 calc R U P A 1
C35 C 0.705(3) 1.0269(14) 0.0021(16) 0.195(12) Uani 0.5 1 d D U P A 1
H35A H 0.670276 1.078507 -0.015786 0.293 Uiso 0.5 1 calc R U P A 1
H35B H 0.771060 1.059420 0.053658 0.293 Uiso 0.5 1 calc R U P A 1
H35C H 0.631639 0.977378 0.006093 0.293 Uiso 0.5 1 calc R U P A 1
C36 C 0.837(3) 1.0273(16) -0.0972(14) 0.154(9) Uani 0.5 1 d D U P A 1
H36A H 0.826068 0.980521 -0.149481 0.230 Uiso 0.5 1 calc R U P A 1
H36B H 0.932399 1.053122 -0.068643 0.230 Uiso 0.5 1 calc R U P A 1
H36C H 0.800165 1.084223 -0.102405 0.230 Uiso 0.5 1 calc R U P A 1
O1W O 0.4342(17) 0.9024(17) 0.0397(13) 0.094(8) Uani 0.25 1 d . . P B 2
H1C H 0.381586 0.902163 0.068116 0.112 Uiso 0.25 1 d R U P B 2
H1D H 0.476996 0.958403 0.038236 0.112 Uiso 0.25 1 d R U P B 2
O2W O 0.477(3) 0.8760(18) -0.1097(14) 0.095(7) Uani 0.25 1 d . U P B 2
H2C H 0.416289 0.907240 -0.114484 0.114 Uiso 0.25 1 d R U P B 2
H2D H 0.542449 0.889530 -0.127434 0.114 Uiso 0.25 1 d R U P B 2
O3W O 0.778(3) 0.852(2) -0.0107(19) 0.080(9) Uani 0.25 1 d . U P A 2
H3C H 0.797941 0.856132 -0.051880 0.096 Uiso 0.25 1 d R U P A 2
H3D H 0.807462 0.908282 0.026440 0.096 Uiso 0.25 1 d R U P A 2
O4W O 0.695(4) 1.091(3) -0.135(2) 0.175(14) Uani 0.25 1 d . U P C 2
O5W O 0.744(3) 0.9060(19) -0.2061(13) 0.103(7) Uani 0.25 1 d . U P D 2
O6W O 0.817(4) 0.917(3) -0.129(2) 0.150(12) Uani 0.25 1 d . U P D 2
O7W O 0.964(5) 1.031(3) -0.085(2) 0.178(16) Uani 0.25 1 d . U P E 2

loop_
_atom_site_aniso_label
_atom_site_aniso_U_11
_atom_site_aniso_U_22
_atom_site_aniso_U_33
_atom_site_aniso_U_23
_atom_site_aniso_U_13
_atom_site_aniso_U_12
Ba1 0.02167(12) 0.0367(7) 0.01211(10) 0.00722(18) 0.00606(9) 0.01196(19)
Ba1B 0.02167(12) 0.0367(7) 0.01211(10) 0.00722(18) 0.00606(9) 0.01196(19)
I1 0.02709(13) 0.02843(14) 0.02202(12) 0.01085(10) 0.01018(10) 0.00704(10)
I2 0.02708(13) 0.02521(13) 0.02102(12) 0.00750(9) 0.01006(10) 0.00559(10)
I3 0.01757(11) 0.02762(13) 0.01749(11) 0.00872(9) 0.00699(9) 0.00765(9)
Cu1 0.0302(3) 0.0275(3) 0.0161(2) 0.00425(19) 0.00597(19) 0.0050(2)
Cu2 0.0199(2) 0.0349(3) 0.0130(2) 0.00760(18) 0.00604(17) 0.00693(19)
Cu3 0.0304(3) 0.0306(3) 0.0170(2) 0.00884(19) 0.00927(19) 0.0074(2)
Cu4 0.0450(5) 0.0706(6) 0.0124(3) 0.0168(3) 0.0122(3) 0.0322(4)
K1 0.0161(7) 0.0437(16) 0.0160(7) 0.0159(10) 0.0056(5) 0.0116(11)
K1B 0.0141(19) 0.045(5) 0.0099(17) 0.014(3) 0.0017(13) 0.010(3)
K2 0.0246(4) 0.0460(6) 0.0364(5) 0.0177(4) 0.0088(4) 0.0133(4)
K3 0.0205(6) 0.0391(7) 0.0198(5) 0.0089(5) 0.0019(4) 0.0063(5)
O1 0.0357(17) 0.061(2) 0.0171(13) 0.0038(14) 0.0111(13) 0.0148(16)
O2 0.0229(16) 0.102(3) 0.0227(16) 0.0161(18) 0.0055(13) 0.0132(18)
O3 0.0335(17) 0.051(2) 0.0168(13) 0.0005(13) -0.0004(12) 0.0214(15)
O4 0.0275(15) 0.0493(19) 0.0192(13) 0.0071(13) 0.0067(12) 0.0167(14)
O5 0.0376(17) 0.0486(19) 0.0176(13) 0.0108(13) 0.0157(12) 0.0074(14)
O6 0.0294(17) 0.104(3) 0.0168(14) 0.0154(17) 0.0075(13) 0.0232(19)
O7 0.0255(18) 0.153(4) 0.048(2) 0.065(3) 0.0082(16) 0.021(2)
O8 0.0301(17) 0.091(3) 0.0229(15) 0.0246(17) 0.0116(13) 0.0152(18)
O9 0.090(3) 0.084(3) 0.0212(16) 0.0197(18) 0.0119(18) 0.063(3)
O10 0.0370(17) 0.064(2) 0.0153(13) 0.0124(14) 0.0108(12) 0.0238(16)
N1 0.0257(17) 0.0241(17) 0.0170(14) 0.0065(12) 0.0075(13) 0.0035(13)
N2 0.0297(18) 0.0225(17) 0.0193(15) 0.0064(13) 0.0049(13) 0.0002(14)
N3 0.0219(16) 0.0335(18) 0.0157(14) 0.0097(13) 0.0079(12) 0.0073(14)
N4 0.0289(18) 0.0328(19) 0.0171(15) 0.0087(13) 0.0094(13) 0.0065(14)
N5 0.0201(15) 0.0331(18) 0.0120(13) 0.0081(12) 0.0054(12) 0.0065(13)
C1 0.025(2) 0.039(2) 0.0210(18) 0.0077(17) 0.0071(16) 0.0027(18)
C2 0.0228(19) 0.028(2) 0.0159(16) 0.0024(14) 0.0062(14) 0.0038(15)
C3 0.0221(19) 0.041(2) 0.0186(17) 0.0068(16) 0.0071(15) 0.0080(17)
C4 0.026(2) 0.039(2) 0.0179(17) 0.0070(16) 0.0113(16) 0.0105(17)
C5 0.0210(19) 0.035(2) 0.0205(18) 0.0065(16) 0.0059(15) 0.0065(16)
C6 0.026(2) 0.036(2) 0.0173(17) 0.0055(16) 0.0084(15) 0.0087(17)
C7 0.024(2) 0.040(2) 0.0193(18) 0.0071(17) 0.0071(15) 0.0088(17)
C8 0.0218(18) 0.031(2) 0.0164(16) 0.0057(15) 0.0068(14) 0.0038(16)
C9 0.033(2) 0.038(2) 0.0156(17) 0.0034(16) 0.0025(16) 0.0110(19)
C10 0.038(2) 0.033(2) 0.0202(18) 0.0071(17) 0.0036(17) 0.0120(19)
C11 0.036(2) 0.030(2) 0.0173(17) 0.0061(16) 0.0029(16) 0.0084(18)
C12 0.032(2) 0.033(2) 0.0155(17) 0.0036(15) 0.0037(16) 0.0103(18)
C13 0.032(2) 0.047(3) 0.0134(16) 0.0125(16) 0.0112(16) 0.0206(19)
C14 0.0229(18) 0.039(2) 0.0117(15) 0.0091(15) 0.0062(14) 0.0143(17)
C15 0.0221(19) 0.046(3) 0.0176(17) 0.0101(17) 0.0070(15) 0.0117(18)
C16 0.0226(19) 0.044(2) 0.0157(16) 0.0096(16) 0.0091(15) 0.0089(17)
C17 0.0183(19) 0.065(3) 0.0171(18) 0.0153(19) 0.0050(15) 0.0029(19)
C18 0.023(2) 0.061(3) 0.0166(18) 0.0134(19) 0.0095(16) 0.009(2)
C19 0.029(2) 0.054(3) 0.0227(19) 0.0187(19) 0.0093(17) 0.019(2)
C20 0.026(2) 0.039(2) 0.0181(17) 0.0105(16) 0.0066(16) 0.0088(17)
C21 0.031(2) 0.094(4) 0.032(2) 0.036(3) 0.012(2) 0.021(3)
C22 0.035(3) 0.092(4) 0.031(2) 0.038(3) 0.019(2) 0.025(3)
C23 0.025(2) 0.089(4) 0.021(2) 0.021(2) 0.0027(18) -0.003(2)
C24 0.031(2) 0.084(4) 0.026(2) 0.019(2) 0.010(2) -0.003(3)
C25 0.025(2) 0.039(2) 0.0139(16) 0.0093(16) 0.0023(15) 0.0093(17)
C26 0.0162(16) 0.032(2) 0.0108(15) 0.0074(14) 0.0038(13) 0.0029(15)
C27 0.0225(18) 0.029(2) 0.0180(17) 0.0087(15) 0.0067(14) 0.0075(15)
C28 0.0210(18) 0.029(2) 0.0131(15) 0.0030(14) 0.0056(14) 0.0050(15)
C29 0.0189(17) 0.031(2) 0.0167(16) 0.0104(15) 0.0064(14) 0.0063(15)
C30 0.0180(17) 0.031(2) 0.0124(15) 0.0050(14) 0.0062(13) 0.0037(15)
O11 0.105(6) 0.074(5) 0.098(5) 0.053(4) 0.065(5) 0.047(4)
C31 0.119(9) 0.117(9) 0.134(10) 0.032(8) 0.029(8) 0.047(8)
N6 0.174(12) 0.091(8) 0.103(9) 0.038(7) 0.061(9) 0.056(8)
C32 0.158(19) 0.183(18) 0.144(16) 0.117(14) 0.056(14) 0.057(15)
C33 0.134(11) 0.078(8) 0.135(11) 0.046(8) 0.084(9) 0.050(8)
O11B 0.105(6) 0.074(5) 0.098(5) 0.053(4) 0.065(5) 0.047(4)
N6B 0.094(12) 0.066(10) 0.082(11) 0.022(8) 0.021(10) 0.034(9)
C31B 0.045(7) 0.028(6) 0.076(9) 0.029(6) 0.030(6) 0.025(5)
C32B 0.069(10) 0.066(10) 0.100(12) 0.062(9) 0.033(9) 0.032(8)
C33B 0.161(19) 0.033(9) 0.129(17) 0.030(10) 0.062(15) 0.038(11)
O12 0.036(5) 0.059(6) 0.112(8) 0.049(5) 0.021(5) 0.006(4)
N7 0.161(16) 0.122(14) 0.147(15) 0.025(13) 0.042(13) 0.004(13)
C34 0.115(13) 0.131(15) 0.161(17) 0.063(13) 0.061(13) 0.081(12)
C35 0.20(2) 0.067(13) 0.31(3) 0.020(18) 0.12(2) 0.017(15)
C36 0.192(16) 0.126(14) 0.152(15) 0.056(12) 0.094(13) -0.007(12)
O1W 0.042(10) 0.109(17) 0.118(18) 0.073(15) -0.007(10) -0.024(10)
O2W 0.113(11) 0.089(10) 0.083(9) 0.051(8) 0.022(8) -0.002(8)
O3W 0.098(13) 0.071(11) 0.079(11) 0.041(8) 0.017(8) 0.027(9)
O4W 0.17(2) 0.19(2) 0.19(2) 0.069(16) 0.074(16) 0.078(17)
O5W 0.132(15) 0.106(14) 0.056(10) 0.013(10) 0.036(11) 0.002(12)
O6W 0.171(19) 0.128(17) 0.160(19) 0.024(14) 0.057(15) 0.082(15)
O7W 0.19(2) 0.21(2) 0.16(2) 0.089(18) 0.068(17) 0.034(16)

loop_
_atom_type_symbol
_atom_type_description
_atom_type_scat_dispersion_real
_atom_type_scat_dispersion_imag
_atom_type_scat_source
C C 0.0033 0.0016 'International Tables Vol C Tables 4.2.6.8 and 6.1.1.4'
H H 0.0000 0.0000 'International Tables Vol C Tables 4.2.6.8 and 6.1.1.4'
Ba Ba -0.3244 2.2819 'International Tables Vol C Tables 4.2.6.8 and 6.1.1.4'
Cu Cu 0.3201 1.2651 'International Tables Vol C Tables 4.2.6.8 and 6.1.1.4'
I I -0.4742 1.8119 'International Tables Vol C Tables 4.2.6.8 and 6.1.1.4'
K K 0.2009 0.2494 'International Tables Vol C Tables 4.2.6.8 and 6.1.1.4'
N N 0.0061 0.0033 'International Tables Vol C Tables 4.2.6.8 and 6.1.1.4'
O O 0.0106 0.0060 'International Tables Vol C Tables 4.2.6.8 and 6.1.1.4'

loop_
_geom_angle_atom_site_label_1
_geom_angle_atom_site_label_2
_geom_angle_atom_site_label_3
_geom_angle
_geom_angle_site_symmetry_1
_geom_angle_site_symmetry_3
_geom_angle_publ_flag
O2 Ba1 O3 108.49(13) . 2_676 ?
O2 Ba1 O4 79.11(10) . 2_676 ?
O2 Ba1 O5 161.13(11) . 1_455 ?
O2 Ba1 O5 122.43(10) . 2_665 ?
O2 Ba1 O6 77.36(10) . 2_665 ?
O2 Ba1 O7 74.79(11) . 1_454 ?
O2 Ba1 O8 115.85(14) . 1_454 ?
O2 Ba1 C7 92.36(12) . 2_676 ?
O2 Ba1 C13 100.31(11) . 2_665 ?
O2 Ba1 C19 96.88(13) . 1_454 ?
O3 Ba1 O5 126.21(9) 2_676 2_665 ?
O3 Ba1 O6 158.91(11) 2_676 2_665 ?
O3 Ba1 O7 98.35(15) 2_676 1_454 ?
O3 Ba1 O8 71.01(10) 2_676 1_454 ?
O3 Ba1 C7 23.62(9) 2_676 2_676 ?
O3 Ba1 C13 141.42(9) 2_676 2_665 ?
O3 Ba1 C19 87.98(12) 2_676 1_454 ?
O4 Ba1 O3 47.05(8) 2_676 2_676 ?
O4 Ba1 O5 152.17(12) 2_676 2_665 ?
O4 Ba1 O5 86.58(9) 2_676 1_455 ?
O4 Ba1 O6 151.50(9) 2_676 2_665 ?
O4 Ba1 O7 125.02(17) 2_676 1_454 ?
O4 Ba1 O8 116.75(13) 2_676 1_454 ?
O4 Ba1 C7 23.61(9) 2_676 2_676 ?
O4 Ba1 C13 168.94(14) 2_676 2_665 ?
O4 Ba1 C19 127.96(15) 2_676 1_454 ?
O5 Ba1 O3 68.86(10) 1_455 2_676 ?
O5 Ba1 O5 68.10(10) 1_455 2_665 ?
O5 Ba1 O6 45.15(10) 2_665 2_665 ?
O5 Ba1 O6 112.11(13) 1_455 2_665 ?
O5 Ba1 O7 80.54(12) 2_665 1_454 ?
O5 Ba1 O7 123.89(10) 1_455 1_454 ?
O5 Ba1 O8 72.19(10) 2_665 1_454 ?
O5 Ba1 O8 81.56(10) 1_455 1_454 ?
O5 Ba1 C7 145.21(10) 2_665 2_676 ?
O5 Ba1 C7 78.72(10) 1_455 2_676 ?
O5 Ba1 C13 23.29(10) 2_665 2_665 ?
O5 Ba1 C13 91.37(12) 1_455 2_665 ?
O5 Ba1 C19 70.91(11) 2_665 1_454 ?
O5 Ba1 C19 101.63(10) 1_455 1_454 ?
O6 Ba1 O7 62.97(13) 2_665 1_454 ?
O6 Ba1 C7 169.17(14) 2_665 2_676 ?
O6 Ba1 C13 23.48(10) 2_665 2_665 ?
O6 Ba1 C19 71.07(11) 2_665 1_454 ?
O7 Ba1 C7 111.35(16) 1_454 2_676 ?
O7 Ba1 C13 64.77(13) 1_454 2_665 ?
O7 Ba1 C19 22.39(11) 1_454 1_454 ?
O8 Ba1 O6 88.12(9) 1_454 2_665 ?
O8 Ba1 O7 44.10(10) 1_454 1_454 ?
O8 Ba1 C7 93.41(12) 1_454 2_676 ?
O8 Ba1 C13 73.59(10) 1_454 2_665 ?
O8 Ba1 C19 22.57(10) 1_454 1_454 ?
O9 Ba1 O2 78.92(14) . . ?
O9 Ba1 O3 125.56(10) . 2_676 ?
O9 Ba1 O4 84.79(10) . 2_676 ?
O9 Ba1 O5 82.88(13) . 2_665 ?
O9 Ba1 O5 87.65(15) . 1_455 ?
O9 Ba1 O6 75.12(12) . 2_665 ?
O9 Ba1 O7 134.18(13) . 1_454 ?
O9 Ba1 O8 155.01(15) . 1_454 ?
O9 Ba1 C7 106.55(11) . 2_676 ?
O9 Ba1 C13 84.27(12) . 2_665 ?
O9 Ba1 C19 146.00(12) . 1_454 ?
C7 Ba1 C13 164.81(11) 2_676 2_665 ?
C7 Ba1 C19 107.33(14) 2_676 1_454 ?
C13 Ba1 C19 63.10(11) 2_665 1_454 ?
O2 Ba1B O3 99.0(9) . 2_676 ?
O2 Ba1B O4 74.7(5) . 2_676 ?
O2 Ba1B O7 69.5(5) . 1_454 ?
O2 Ba1B O8 106.0(9) . 1_454 ?
O2 Ba1B C7 85.8(6) . 2_676 ?
O2 Ba1B C13 100.9(3) . 2_665 ?
O2 Ba1B C19 89.9(7) . 1_454 ?
O3 Ba1B O7 89.0(8) 2_676 1_454 ?
O3 Ba1B C7 22.10(17) 2_676 2_676 ?
O3 Ba1B C19 80.8(6) 2_676 1_454 ?
O4 Ba1B O3 43.9(3) 2_676 2_676 ?
O4 Ba1B O7 113.1(10) 2_676 1_454 ?
O4 Ba1B O8 107.1(9) 2_676 1_454 ?
O4 Ba1B C7 21.85(19) 2_676 2_676 ?
O4 Ba1B C13 175.6(8) 2_676 2_665 ?
O4 Ba1B C19 116.5(10) 2_676 1_454 ?
O5 Ba1B O2 161.3(6) 1_455 . ?
O5 Ba1B O2 125.2(4) 2_665 . ?
O5 Ba1B O3 67.1(3) 1_455 2_676 ?
O5 Ba1B O3 125.2(4) 2_665 2_676 ?
O5 Ba1B O4 159.9(6) 2_665 2_676 ?
O5 Ba1B O4 86.6(3) 1_455 2_676 ?
O5 Ba1B O5 73.3(5) 2_665 1_455 ?
O5 Ba1B O6 48.1(3) 2_665 2_665 ?
O5 Ba1B O6 121.1(8) 1_455 2_665 ?
O5 Ba1B O7 79.8(3) 2_665 1_454 ?
O5 Ba1B O7 120.6(5) 1_455 1_454 ?
O5 Ba1B O8 72.0(3) 2_665 1_454 ?
O5 Ba1B O8 80.2(3) 1_455 1_454 ?
O5 Ba1B C7 145.5(4) 2_665 2_676 ?
O5 Ba1B C7 77.0(3) 1_455 2_676 ?
O5 Ba1B C13 97.7(6) 1_455 2_665 ?
O5 Ba1B C13 24.52(17) 2_665 2_665 ?
O5 Ba1B C19 99.7(4) 1_455 1_454 ?
O5 Ba1B C19 70.0(3) 2_665 1_454 ?
O6 Ba1B O2 77.3(3) 2_665 . ?
O6 Ba1B O3 149.9(9) 2_665 2_676 ?
O6 Ba1B O4 151.3(5) 2_665 2_676 ?
O6 Ba1B O7 61.5(3) 2_665 1_454 ?
O6 Ba1B O8 86.7(3) 2_665 1_454 ?
O6 Ba1B C7 158.9(10) 2_665 2_676 ?
O6 Ba1B C13 24.74(17) 2_665 2_665 ?
O6 Ba1B C19 69.4(3) 2_665 1_454 ?
O7 Ba1B C7 100.9(9) 1_454 2_676 ?
O7 Ba1B C19 21.00(17) 1_454 1_454 ?
O8 Ba1B O3 65.4(5) 1_454 2_676 ?
O8 Ba1B O7 40.9(3) 1_454 1_454 ?
O8 Ba1B C7 86.0(7) 1_454 2_676 ?
O8 Ba1B C19 21.13(17) 1_454 1_454 ?
O9 Ba1B O2 81.0(3) . . ?
O9 Ba1B O3 127.3(4) . 2_676 ?
O9 Ba1B O4 87.3(3) . 2_676 ?
O9 Ba1B O5 97.2(10) . 1_455 ?
O9 Ba1B O5 93.3(10) . 2_665 ?
O9 Ba1B O6 82.1(7) . 2_665 ?
O9 Ba1B O7 136.8(4) . 1_454 ?
O9 Ba1B O8 165.2(10) . 1_454 ?
O9 Ba1B C7 107.8(3) . 2_676 ?
O9 Ba1B C13 92.9(8) . 2_665 ?
O9 Ba1B C19 151.4(5) . 1_454 ?
C7 Ba1B C19 98.4(8) 2_676 1_454 ?
C13 Ba1B O3 137.5(6) 2_665 2_676 ?
C13 Ba1B O7 64.0(3) 2_665 1_454 ?
C13 Ba1B O8 73.2(3) 2_665 1_454 ?
C13 Ba1B C7 159.1(8) 2_665 2_676 ?
C13 Ba1B C19 62.2(2) 2_665 1_454 ?
Cu1 I1 Cu3 63.170(16) . . ?
Cu2 I1 Cu1 104.659(17) . . ?
Cu2 I1 Cu3 62.939(16) . . ?
Cu1 I2 Cu4 128.411(13) . . ?
Cu3 I2 Cu1 62.807(16) . . ?
Cu3 I2 Cu4 84.035(13) . . ?
Cu2 I3 Cu2 67.660(19) . 2_766 ?
Cu2 I3 Cu3 62.968(16) . . ?
Cu2 I3 Cu3 104.925(17) 2_766 . ?
Cu2 I3 Cu4 156.904(14) 2_766 . ?
Cu2 I3 Cu4 134.099(13) . . ?
Cu3 I3 Cu4 84.125(12) . . ?
I1 Cu1 I2 115.87(2) . . ?
I1 Cu1 Cu3 58.430(16) . . ?
I2 Cu1 Cu3 57.546(16) . . ?
N1 Cu1 I1 110.92(9) . . ?
N1 Cu1 I2 105.62(10) . . ?
N1 Cu1 Cu3 123.00(10) . . ?
N1 Cu1 N2 125.30(13) . . ?
N2 Cu1 I1 103.65(10) . . ?
N2 Cu1 I2 95.20(10) . . ?
N2 Cu1 Cu3 110.98(9) . . ?
I1 Cu2 I3 105.443(18) . 2_766 ?
I1 Cu2 Cu2 132.20(3) . 2_766 ?
I1 Cu2 Cu3 58.673(16) . . ?
I3 Cu2 I1 118.950(19) . . ?
I3 Cu2 I3 112.340(18) . 2_766 ?
I3 Cu2 Cu2 55.296(16) 2_766 2_766 ?
I3 Cu2 Cu2 57.044(16) . 2_766 ?
I3 Cu2 Cu3 127.44(2) 2_766 . ?
I3 Cu2 Cu3 60.318(16) . . ?
Cu3 Cu2 Cu2 96.39(2) . 2_766 ?
N3 Cu2 I1 103.94(10) . . ?
N3 Cu2 I3 108.97(10) . . ?
N3 Cu2 I3 106.22(9) . 2_766 ?
N3 Cu2 Cu2 122.85(10) . 2_766 ?
N3 Cu2 Cu3 125.82(9) . . ?
I1 Cu3 I3 115.062(19) . . ?
I1 Cu3 Cu1 58.400(16) . . ?
I1 Cu3 Cu2 58.387(16) . . ?
I2 Cu3 I1 117.94(2) . . ?
I2 Cu3 I3 106.353(19) . . ?
I2 Cu3 Cu1 59.647(16) . . ?
I2 Cu3 Cu2 136.01(2) . . ?
I3 Cu3 Cu1 129.99(2) . . ?
I3 Cu3 Cu2 56.713(15) . . ?
Cu2 Cu3 Cu1 98.26(2) . . ?
N4 Cu3 I1 105.49(10) . . ?
N4 Cu3 I2 107.09(10) . . ?
N4 Cu3 I3 103.72(10) . . ?
N4 Cu3 Cu1 126.19(10) . . ?
N4 Cu3 Cu2 116.13(10) . . ?
I2 Cu4 I2 180.0 2_666 . ?
I3 Cu4 I2 83.459(7) . . ?
I3 Cu4 I2 96.541(7) . 2_666 ?
I3 Cu4 I2 96.541(7) 2_666 . ?
I3 Cu4 I2 83.459(7) 2_666 2_666 ?
I3 Cu4 I3 180.0 2_666 . ?
N5 Cu4 I2 89.73(10) . . ?
N5 Cu4 I2 89.73(10) 2_666 2_666 ?
N5 Cu4 I2 90.27(10) 2_666 . ?
N5 Cu4 I2 90.27(10) . 2_666 ?
N5 Cu4 I3 91.26(9) 2_666 . ?
N5 Cu4 I3 88.74(9) 2_666 2_666 ?
N5 Cu4 I3 91.26(9) . 2_666 ?
N5 Cu4 I3 88.74(9) . . ?
N5 Cu4 N5 180.0 2_666 . ?
O1 K1 K3 46.78(9) . . ?
O1 K1 O3 104.00(15) . 2_776 ?
O1 K1 O5 106.42(13) . . ?
O1 K1 O6 72.86(12) . . ?
O1 K1 O9 105.37(16) . 2_665 ?
O1 K1 O10 74.95(13) . 2_665 ?
O1 K1 C13 83.74(13) . . ?
O1 K1 C25 95.11(15) . 2_665 ?
O1 K1 O12 78.2(3) . . ?
O1 K1 C34 95.3(3) . . ?
O3 K1 K3 131.11(12) 2_776 . ?
O3 K1 O5 68.16(11) 2_776 . ?
O3 K1 O6 97.57(11) 2_776 . ?
O3 K1 O9 137.25(15) 2_776 2_665 ?
O3 K1 O10 178.66(16) 2_776 2_665 ?
O3 K1 C13 76.47(13) 2_776 . ?
O3 K1 C25 157.94(16) 2_776 2_665 ?
O3 K1 C34 106.4(3) 2_776 . ?
O5 K1 K3 82.97(8) . . ?
O5 K1 O6 40.38(8) . . ?
O5 K1 O9 74.15(11) . 2_665 ?
O5 K1 C13 22.93(9) . . ?
O5 K1 C25 96.12(13) . 2_665 ?
O5 K1 C34 158.3(3) . . ?
O6 K1 K3 42.90(6) . . ?
O6 K1 C34 155.3(3) . . ?
O8 K1 K3 139.76(15) 1_554 . ?
O8 K1 O1 169.79(15) 1_554 . ?
O8 K1 O3 76.61(14) 1_554 2_776 ?
O8 K1 O5 83.36(14) 1_554 . ?
O8 K1 O6 117.29(15) 1_554 . ?
O8 K1 O9 79.79(15) 1_554 2_665 ?
O8 K1 O10 104.58(15) 1_554 2_665 ?
O8 K1 C13 106.18(15) 1_554 . ?
O8 K1 C25 86.55(15) 1_554 2_665 ?
O8 K1 O12 91.9(3) 1_554 . ?
O8 K1 C34 74.9(3) 1_554 . ?
O9 K1 K3 60.08(11) 2_665 . ?
O9 K1 O6 63.10(11) 2_665 . ?
O9 K1 C13 76.62(11) 2_665 . ?
O9 K1 C25 22.43(10) 2_665 2_665 ?
O9 K1 C34 101.1(3) 2_665 . ?
O10 K1 K3 47.55(8) 2_665 . ?
O10 K1 O5 111.25(14) 2_665 . ?
O10 K1 O6 81.34(12) 2_665 . ?
O10 K1 O9 42.86(10) 2_665 2_665 ?
O10 K1 C13 102.53(14) 2_665 . ?
O10 K1 C25 22.58(9) 2_665 2_665 ?
O10 K1 C34 74.6(3) 2_665 . ?
C13 K1 K3 63.92(9) . . ?
C13 K1 O6 21.86(9) . . ?
C13 K1 C25 95.06(13) . 2_665 ?
C13 K1 C34 177.1(4) . . ?
C25 K1 K3 57.66(9) 2_665 . ?
C25 K1 O6 77.42(11) 2_665 . ?
C25 K1 C34 82.3(3) 2_665 . ?
O12 K1 K3 101.9(2) . . ?
O12 K1 O3 109.0(3) . 2_776 ?
O12 K1 O5 175.0(3) . . ?
O12 K1 O6 144.6(3) . . ?
O12 K1 O9 106.9(3) . 2_665 ?
O12 K1 O10 71.7(3) . 2_665 ?
O12 K1 C13 161.9(3) . . ?
O12 K1 C25 85.4(3) . 2_665 ?
O12 K1 C34 17.2(3) . . ?
C34 K1 K3 113.5(3) . . ?
Ba1 K1B Ba1B 4.4(4) 1_655 1_655 ?
Ba1 K1B H3C 118.3 1_655 . ?
Ba1 K1B H3D 122.3 1_655 . ?
Ba1B K1B H3C 121.7 1_655 . ?
Ba1B K1B H3D 126.7 1_655 . ?
K2 K1B Ba1 169.9(3) . 1_655 ?
K2 K1B Ba1B 165.7(5) . 1_655 ?
K2 K1B K3 55.90(15) . . ?
K2 K1B H3C 66.8 . . ?
K2 K1B H3D 66.8 . . ?
K3 K1B Ba1 115.91(17) . 1_655 ?
K3 K1B Ba1B 111.6(4) . 1_655 ?
K3 K1B H3C 119.6 . . ?
K3 K1B H3D 121.5 . . ?
O1 K1B Ba1 130.7(2) . 1_655 ?
O1 K1B Ba1B 128.5(3) . 1_655 ?
O1 K1B K2 48.72(18) . . ?
O1 K1B K3 42.45(15) . . ?
O1 K1B O3 102.0(3) . 2_776 ?
O1 K1B O5 94.8(2) . . ?
O1 K1B O9 97.3(3) . 2_665 ?
O1 K1B O10 72.9(3) . 2_665 ?
O1 K1B C25 90.9(3) . 2_665 ?
O1 K1B H3C 108.4 . . ?
O1 K1B H3D 91.2 . . ?
O3 K1B Ba1 43.53(16) 2_776 1_655 ?
O3 K1B Ba1B 45.9(3) 2_776 1_655 ?
O3 K1B K2 144.0(4) 2_776 . ?
O3 K1B K3 120.4(2) 2_776 . ?
O3 K1B O5 62.15(18) 2_776 . ?
O3 K1B O9 125.5(3) 2_776 2_665 ?
O3 K1B O10 160.7(3) 2_776 2_665 ?
O3 K1B C25 146.6(3) 2_776 2_665 ?
O3 K1B H3C 116.6 2_776 . ?
O3 K1B H3D 98.5 2_776 . ?
O5 K1B Ba1 42.45(13) . 1_655 ?
O5 K1B Ba1B 38.4(4) . 1_655 ?
O5 K1B K2 129.8(3) . . ?
O5 K1B K3 73.95(15) . . ?
O5 K1B O9 65.83(17) . 2_665 ?
O5 K1B C25 86.4(2) . 2_665 ?
O5 K1B H3C 156.1 . . ?
O5 K1B H3D 160.6 . . ?
O8 K1B Ba1 43.41(17) 1_554 1_655 ?
O8 K1B Ba1B 45.0(3) 1_554 1_655 ?
O8 K1B K2 135.1(3) 1_554 . ?
O8 K1B K3 129.6(3) 1_554 . ?
O8 K1B O1 170.4(3) 1_554 . ?
O8 K1B O3 77.5(3) 1_554 2_776 ?
O8 K1B O5 76.5(2) 1_554 . ?
O8 K1B O9 75.7(3) 1_554 2_665 ?
O8 K1B O10 104.4(4) 1_554 2_665 ?
O8 K1B C25 84.8(3) 1_554 2_665 ?
O8 K1B H3C 80.0 1_554 . ?
O8 K1B H3D 98.3 1_554 . ?
O9 K1B Ba1 86.3(2) 2_665 1_655 ?
O9 K1B Ba1B 82.7(4) 2_665 1_655 ?
O9 K1B K2 83.9(2) 2_665 . ?
O9 K1B K3 55.15(16) 2_665 . ?
O9 K1B C25 21.20(11) 2_665 2_665 ?
O9 K1B H3C 104.2 2_665 . ?
O9 K1B H3D 131.7 2_665 . ?
O10 K1B Ba1 126.2(3) 2_665 1_655 ?
O10 K1B Ba1B 122.7(4) 2_665 1_655 ?
O10 K1B K2 44.10(15) 2_665 . ?
O10 K1B K3 43.76(14) 2_665 . ?
O10 K1B O5 99.3(3) 2_665 . ?
O10 K1B O9 40.02(16) 2_665 2_665 ?
O10 K1B C25 21.45(11) 2_665 2_665 ?
O10 K1B H3C 82.3 2_665 . ?
O10 K1B H3D 100.1 2_665 . ?
C25 K1B Ba1 105.6(3) 2_665 1_655 ?
C25 K1B Ba1B 102.5(4) 2_665 1_655 ?
C25 K1B K2 65.10(19) 2_665 . ?
C25 K1B K3 53.74(16) 2_665 . ?
C25 K1B H3C 87.2 2_665 . ?
C25 K1B H3D 112.0 2_665 . ?
O3W K1B K2 58.9(8) . . ?
O3W K1B K3 114.7(9) . . ?
O3W K1B O1 94.3(9) . . ?
O3W K1B O5 170.6(9) . . ?
O3W K1B C25 95.9(8) . 2_665 ?
O3W K1B H3C 16.4 . . ?
O3W K1B H3D 16.4 . . ?
H3C K1B H3D 29.6 . . ?
K3 K2 H1C 123.1 . . ?
K3 K2 H1D 143.3 . . ?
O1 K2 K3 46.95(7) . . ?
O1 K2 O2 44.87(9) . . ?
O1 K2 O6 83.01(10) . 2_665 ?
O1 K2 C1 22.41(9) . . ?
O1 K2 H1C 91.9 . . ?
O1 K2 H1D 99.6 . . ?
O1 K2 O3W 72.5(5) . . ?
O2 K2 K3 67.98(9) . . ?
O2 K2 O6 72.59(10) . 2_665 ?
O2 K2 C1 22.93(10) . . ?
O2 K2 H1C 55.7 . . ?
O2 K2 H1D 77.1 . . ?
O2 K2 O3W 104.6(6) . . ?
O6 K2 K3 44.62(7) 2_665 . ?
O6 K2 C1 80.16(10) 2_665 . ?
O6 K2 H1C 106.0 2_665 . ?
O6 K2 H1D 133.3 2_665 . ?
O6 K2 O3W 144.6(6) 2_665 . ?
O7 K2 K3 106.35(11) 1_454 . ?
O7 K2 O1 118.81(10) 1_454 . ?
O7 K2 O2 75.44(10) 1_454 . ?
O7 K2 O6 64.55(13) 1_454 2_665 ?
O7 K2 O10 134.99(15) 1_454 2_665 ?
O7 K2 C1 98.24(11) 1_454 . ?
O7 K2 O11 92.81(19) 1_454 . ?
O7 K2 O12 149.8(3) 1_454 . ?
O7 K2 H1C 54.7 1_454 . ?
O7 K2 H1D 74.1 1_454 . ?
O7 K2 O3W 150.4(6) 1_454 . ?
O10 K2 K3 48.62(7) 2_665 . ?
O10 K2 O1 74.31(9) 2_665 . ?
O10 K2 O2 113.20(11) 2_665 . ?
O10 K2 O6 75.92(10) 2_665 2_665 ?
O10 K2 C1 95.23(10) 2_665 . ?
O10 K2 O11 89.75(17) 2_665 . ?
O10 K2 O12 73.5(3) 2_665 . ?
O10 K2 H1C 165.9 2_665 . ?
O10 K2 H1D 150.0 2_665 . ?
O10 K2 O3W 73.1(6) 2_665 . ?
C1 K2 K3 57.92(8) . . ?
C1 K2 H1C 71.7 . . ?
C1 K2 H1D 85.5 . . ?
C1 K2 O3W 86.0(5) . . ?
O11 K2 K3 135.68(17) . . ?
O11 K2 O1 147.2(2) . . ?
O11 K2 O2 156.29(19) . . ?
O11 K2 O6 121.3(2) . 2_665 ?
O11 K2 C1 158.5(2) . . ?
O11 K2 O12 75.0(4) . . ?
O12 K2 K3 101.4(3) . . ?
O12 K2 O1 73.1(3) . . ?
O12 K2 O2 104.8(3) . . ?
O12 K2 O6 145.2(3) . 2_665 ?
O12 K2 C1 86.4(3) . . ?
O1W K2 K3 134.1(5) . . ?
O1W K2 O1 96.0(4) . . ?
O1W K2 O2 66.1(5) . . ?
O1W K2 C1 78.4(4) . . ?
O1W K2 H1C 14.0 . . ?
O1W K2 H1D 13.9 . . ?
O1W K2 O2W 66.3(8) . . ?
O1W K2 O3W 88.6(7) . . ?
H1C K2 H1D 27.9 . . ?
O2W K2 K3 158.6(6) . . ?
O2W K2 O1 138.4(5) . . ?
O2W K2 O2 132.3(6) . . ?
O2W K2 C1 136.9(5) . . ?
O2W K2 H1C 78.0 . . ?
O2W K2 H1D 55.2 . . ?
O2W K2 O3W 69.9(7) . . ?
O3W K2 K3 100.7(5) . . ?
O3W K2 H1C 100.2 . . ?
O3W K2 H1D 77.1 . . ?
K2 K3 K2 180.0 2_665 . ?
O1 K3 K2 51.05(7) 2_665 2_665 ?
O1 K3 K2 128.95(7) . 2_665 ?
O1 K3 K2 51.05(7) . . ?
O1 K3 K2 128.95(7) 2_665 . ?
O1 K3 O1 180.0 . 2_665 ?
O1 K3 O10 104.31(9) 2_665 2_665 ?
O1 K3 O10 75.69(9) 2_665 . ?
O1 K3 O10 75.70(9) . 2_665 ?
O1 K3 O10 104.30(9) . . ?
O1 K3 C1 19.99(9) . . ?
O1 K3 C1 160.01(9) . 2_665 ?
O1 K3 C1 160.01(9) 2_665 . ?
O1 K3 C1 19.99(9) 2_665 2_665 ?
O1 K3 C25 89.47(10) 2_665 2_665 ?
O1 K3 C25 90.53(10) . 2_665 ?
O1 K3 C25 89.47(10) . . ?
O1 K3 C25 90.53(10) 2_665 . ?
O6 K3 K2 54.06(10) . 2_665 ?
O6 K3 K2 125.94(10) . . ?
O6 K3 K2 54.06(10) 2_665 . ?
O6 K3 K2 125.94(10) 2_665 2_665 ?
O6 K3 O1 85.54(12) 2_665 2_665 ?
O6 K3 O1 94.47(12) 2_665 . ?
O6 K3 O1 85.53(12) . . ?
O6 K3 O1 94.46(12) . 2_665 ?
O6 K3 O6 180.0 . 2_665 ?
O6 K3 O10 81.30(10) 2_665 2_665 ?
O6 K3 O10 98.71(10) 2_665 . ?
O6 K3 O10 98.70(10) . 2_665 ?
O6 K3 O10 81.29(10) . . ?
O6 K3 C1 96.44(11) . . ?
O6 K3 C1 96.44(11) 2_665 2_665 ?
O6 K3 C1 83.56(11) 2_665 . ?
O6 K3 C1 83.56(11) . 2_665 ?
O6 K3 C25 86.04(10) . 2_665 ?
O6 K3 C25 86.04(10) 2_665 . ?
O6 K3 C25 93.96(10) 2_665 2_665 ?
O6 K3 C25 93.96(10) . . ?
O10 K3 K2 46.46(7) . 2_665 ?
O10 K3 K2 133.54(7) . . ?
O10 K3 K2 46.46(7) 2_665 . ?
O10 K3 K2 133.54(7) 2_665 2_665 ?
O10 K3 O10 180.0 2_665 . ?
O10 K3 C1 89.45(10) . . ?
O10 K3 C1 90.55(10) . 2_665 ?
O10 K3 C1 90.55(10) 2_665 . ?
O10 K3 C1 89.45(10) 2_665 2_665 ?
O10 K3 C25 20.43(9) 2_665 2_665 ?
O10 K3 C25 159.57(9) 2_665 . ?
O10 K3 C25 20.43(9) . . ?
O10 K3 C25 159.57(9) . 2_665 ?
C1 K3 K2 54.43(7) . . ?
C1 K3 K2 54.43(7) 2_665 2_665 ?
C1 K3 K2 125.57(7) 2_665 . ?
C1 K3 K2 125.57(7) . 2_665 ?
C1 K3 C1 180.0 . 2_665 ?
C1 K3 C25 72.07(10) 2_665 2_665 ?
C1 K3 C25 107.93(10) . 2_665 ?
C1 K3 C25 72.07(10) . . ?
C1 K3 C25 107.93(10) 2_665 . ?
C25 K3 K2 66.83(7) 2_665 . ?
C25 K3 K2 113.17(7) . . ?
C25 K3 K2 66.83(7) . 2_665 ?
C25 K3 K2 113.17(7) 2_665 2_665 ?
C25 K3 C25 180.0 . 2_665 ?
K1 O1 K2 91.71(11) . . ?
K1 O1 K3 87.93(12) . . ?
K1B O1 K2 86.4(2) . . ?
K1B O1 K3 95.2(2) . . ?
K3 O1 K2 82.00(8) . . ?
C1 O1 K1 160.2(3) . . ?
C1 O1 K1B 153.3(4) . . ?
C1 O1 K2 94.7(3) . . ?
C1 O1 K3 111.4(3) . . ?
Ba1 O2 Ba1B 6.9(5) . . ?
Ba1 O2 K2 96.51(10) . . ?
Ba1B O2 K2 97.1(2) . . ?
C1 O2 Ba1 141.7(4) . . ?
C1 O2 Ba1B 134.9(7) . . ?
C1 O2 K2 92.7(2) . . ?
Ba1 O3 Ba1B 5.3(4) 2_676 2_676 ?
K1 O3 Ba1 90.30(11) 2_776 2_676 ?
K1 O3 Ba1B 89.1(2) 2_776 2_676 ?
K1 O3 K1B 9.51(16) 2_776 2_776 ?
C7 O3 Ba1 91.7(2) . 2_676 ?
C7 O3 Ba1B 91.2(3) . 2_676 ?
C7 O3 K1 161.6(3) . 2_776 ?
C7 O3 K1B 168.3(4) . 2_776 ?
Ba1 O4 Ba1B 6.8(5) 2_676 2_676 ?
C7 O4 Ba1 95.6(2) . 2_676 ?
C7 O4 Ba1B 100.0(5) . 2_676 ?
Ba1 O5 Ba1 111.90(10) 1_655 2_665 ?
Ba1 O5 K1 101.09(12) 2_665 . ?
Ba1 O5 K1 87.27(12) 1_655 . ?
Ba1 O5 K1B 83.6(2) 1_655 . ?
Ba1 O5 K1B 103.5(2) 2_665 . ?
Ba1B O5 Ba1 6.1(6) 2_665 2_665 ?
Ba1B O5 Ba1 110.0(3) 2_665 1_655 ?
Ba1B O5 Ba1 107.9(4) 1_655 2_665 ?
Ba1B O5 Ba1 7.0(6) 1_655 1_655 ?
Ba1B O5 Ba1B 106.7(5) 2_665 1_655 ?
Ba1B O5 K1 93.7(6) 1_655 . ?
Ba1B O5 K1 95.3(6) 2_665 . ?
Ba1B O5 K1B 97.6(6) 2_665 . ?
Ba1B O5 K1B 90.1(7) 1_655 . ?
C13 O5 Ba1 91.9(3) . 2_665 ?
C13 O5 Ba1 156.1(3) . 1_655 ?
C13 O5 Ba1B 93.9(4) . 2_665 ?
C13 O5 Ba1B 158.5(4) . 1_655 ?
C13 O5 K1 90.5(3) . . ?
C13 O5 K1B 93.3(3) . . ?
Ba1 O6 K1 90.61(13) 2_665 . ?
Ba1 O6 K2 90.34(13) 2_665 2_665 ?
Ba1B O6 Ba1 6.8(6) 2_665 2_665 ?
Ba1B O6 K1 83.8(7) 2_665 . ?
Ba1B O6 K2 96.4(6) 2_665 2_665 ?
K2 O6 K1 156.10(13) 2_665 . ?
K3 O6 Ba1 109.13(10) . 2_665 ?
K3 O6 Ba1B 107.0(3) . 2_665 ?
K3 O6 K1 75.82(12) . . ?
K3 O6 K2 81.33(10) . 2_665 ?
C13 O6 Ba1 89.3(2) . 2_665 ?
C13 O6 Ba1B 87.4(4) . 2_665 ?
C13 O6 K1 71.6(3) . . ?
C13 O6 K2 132.3(3) . 2_665 ?
C13 O6 K3 142.6(3) . . ?
Ba1 O7 Ba1B 5.3(4) 1_656 1_656 ?
K2 O7 Ba1 97.45(12) 1_656 1_656 ?
K2 O7 Ba1B 95.8(3) 1_656 1_656 ?
C19 O7 Ba1 92.1(3) . 1_656 ?
C19 O7 Ba1B 91.8(3) . 1_656 ?
C19 O7 K2 156.6(4) . 1_656 ?
Ba1 O8 Ba1B 5.8(5) 1_656 1_656 ?
K1 O8 Ba1 92.68(11) 1_556 1_656 ?
K1 O8 Ba1B 92.0(2) 1_556 1_656 ?
C19 O8 Ba1 94.7(3) . 1_656 ?
C19 O8 Ba1B 95.7(3) . 1_656 ?
C19 O8 K1 172.0(3) . 1_556 ?
C19 O8 K1B 162.4(4) . 1_556 ?
Ba1 O9 K1 101.86(12) . 2_665 ?
Ba1 O9 K1B 107.79(17) . 2_665 ?
Ba1B O9 Ba1 5.1(5) . . ?
Ba1B O9 K1 97.2(5) . 2_665 ?
Ba1B O9 K1B 103.1(5) . 2_665 ?
K1 O9 K1B 6.60(15) 2_665 2_665 ?
C25 O9 Ba1 165.6(4) . . ?
C25 O9 Ba1B 169.0(5) . . ?
C25 O9 K1 84.6(3) . 2_665 ?
C25 O9 K1B 79.4(3) . 2_665 ?
K1 O10 K1B 8.85(14) 2_665 2_665 ?
K2 O10 K1 91.37(12) 2_665 2_665 ?
K2 O10 K1B 85.9(2) 2_665 2_665 ?
K2 O10 K3 84.92(8) 2_665 . ?
K3 O10 K1 82.44(9) . 2_665 ?
K3 O10 K1B 88.89(17) . 2_665 ?
C25 O10 K1 94.9(2) . 2_665 ?
C25 O10 K1B 98.6(3) . 2_665 ?
C25 O10 K2 165.7(3) . 2_665 ?
C25 O10 K3 108.6(3) . . ?
C4 N1 Cu1 121.5(3) . . ?
C5 N1 Cu1 122.0(3) . . ?
C5 N1 C4 116.5(3) . . ?
C10 N2 Cu1 119.7(3) . . ?
C10 N2 C11 116.9(4) . . ?
C11 N2 Cu1 121.0(3) . . ?
C16 N3 Cu2 122.3(3) . . ?
C16 N3 C17 117.4(3) . . ?
C17 N3 Cu2 120.3(3) . . ?
C22 N4 Cu3 123.0(3) . . ?
C22 N4 C23 117.0(4) . . ?
C23 N4 Cu3 119.9(3) . . ?
C28 N5 Cu4 122.3(2) . . ?
C28 N5 C29 117.6(3) . . ?
C29 N5 Cu4 120.0(3) . . ?
K2 C1 K3 67.65(8) . . ?
O1 C1 K2 62.9(2) . . ?
O1 C1 K3 48.6(2) . . ?
O1 C1 O2 125.0(4) . . ?
O1 C1 C2 117.5(4) . . ?
O2 C1 K2 64.4(2) . . ?
O2 C1 K3 97.1(3) . . ?
O2 C1 C2 117.5(4) . . ?
C2 C1 K2 163.3(3) . . ?
C2 C1 K3 126.3(3) . . ?
C3 C2 C1 120.8(4) . . ?
C6 C2 C1 121.4(3) . . ?
C6 C2 C3 117.8(3) . . ?
C2 C3 H3A 120.7 . . ?
C4 C3 C2 118.7(4) . . ?
C4 C3 H3A 120.7 . . ?
N1 C4 C3 124.0(4) . . ?
N1 C4 H4A 118.0 . . ?
C3 C4 H4A 118.0 . . ?
N1 C5 H5A 118.2 . . ?
N1 C5 C6 123.6(4) . . ?
C6 C5 H5A 118.2 . . ?
C2 C6 H6A 120.3 . . ?
C5 C6 C2 119.5(4) . . ?
C5 C6 H6A 120.3 . . ?
Ba1 C7 Ba1B 5.2(4) 2_676 2_676 ?
O3 C7 Ba1 64.7(2) . 2_676 ?
O3 C7 Ba1B 66.7(3) . 2_676 ?
O3 C7 O4 124.6(4) . . ?
O3 C7 C8 118.1(4) . . ?
O4 C7 Ba1 60.8(2) . 2_676 ?
O4 C7 Ba1B 58.2(3) . 2_676 ?
O4 C7 C8 117.2(3) . . ?
C8 C7 Ba1 169.7(3) . 2_676 ?
C8 C7 Ba1B 172.9(4) . 2_676 ?
C9 C8 C7 120.3(3) . . ?
C12 C8 C7 121.3(4) . . ?
C12 C8 C9 118.4(4) . . ?
C8 C9 H9A 120.6 . . ?
C8 C9 C10 118.8(4) . . ?
C10 C9 H9A 120.6 . . ?
N2 C10 C9 123.5(4) . . ?
N2 C10 H10A 118.3 . . ?
C9 C10 H10A 118.3 . . ?
N2 C11 H11A 118.4 . . ?
N2 C11 C12 123.3(4) . . ?
C12 C11 H11A 118.4 . . ?
C8 C12 C11 119.1(4) . . ?
C8 C12 H12A 120.4 . . ?
C11 C12 H12A 120.4 . . ?
Ba1 C13 K1 89.48(12) 2_665 . ?
Ba1B C13 Ba1 6.1(5) 2_665 2_665 ?
Ba1B C13 K1 83.5(6) 2_665 . ?
O5 C13 Ba1 64.8(2) . 2_665 ?
O5 C13 Ba1B 61.6(4) . 2_665 ?
O5 C13 K1 66.6(2) . . ?
O5 C13 O6 124.3(3) . . ?
O5 C13 C14 118.5(4) . . ?
O6 C13 Ba1 67.3(2) . 2_665 ?
O6 C13 Ba1B 67.8(3) . 2_665 ?
O6 C13 K1 86.5(3) . . ?
O6 C13 C14 117.2(4) . . ?
C14 C13 Ba1 148.1(3) . 2_665 ?
C14 C13 Ba1B 153.7(6) . 2_665 ?
C14 C13 K1 121.7(3) . . ?
C15 C14 C13 121.1(3) . . ?
C18 C14 C13 120.7(3) . . ?
C18 C14 C15 118.2(3) . . ?
C14 C15 H15A 120.4 . . ?
C14 C15 C16 119.3(4) . . ?
C16 C15 H15A 120.4 . . ?
N3 C16 C15 122.9(4) . . ?
N3 C16 H16A 118.6 . . ?
C15 C16 H16A 118.6 . . ?
N3 C17 H17A 118.5 . . ?
N3 C17 C18 122.9(4) . . ?
C18 C17 H17A 118.5 . . ?
C14 C18 C17 119.3(4) . . ?
C14 C18 H18A 120.3 . . ?
C17 C18 H18A 120.3 . . ?
Ba1 C19 Ba1B 5.1(4) 1_656 1_656 ?
O7 C19 Ba1 65.5(2) . 1_656 ?
O7 C19 Ba1B 67.2(3) . 1_656 ?
O7 C19 O8 124.0(4) . . ?
O7 C19 C20 118.2(4) . . ?
O8 C19 Ba1 62.7(2) . 1_656 ?
O8 C19 Ba1B 63.2(3) . 1_656 ?
O8 C19 C20 117.7(4) . . ?
C20 C19 Ba1 158.4(3) . 1_656 ?
C20 C19 Ba1B 153.2(6) . 1_656 ?
C21 C20 C19 122.1(4) . . ?
C24 C20 C19 120.9(4) . . ?
C24 C20 C21 117.0(4) . . ?
C20 C21 H21A 120.3 . . ?
C20 C21 C22 119.5(4) . . ?
C22 C21 H21A 120.3 . . ?
N4 C22 C21 123.8(4) . . ?
N4 C22 H22A 118.1 . . ?
C21 C22 H22A 118.1 . . ?
N4 C23 H23A 118.4 . . ?
N4 C23 C24 123.1(4) . . ?
C24 C23 H23A 118.4 . . ?
C20 C24 C23 119.6(4) . . ?
C20 C24 H24A 120.2 . . ?
C23 C24 H24A 120.2 . . ?
K1 C25 K1B 7.55(12) 2_665 2_665 ?
K1 C25 K3 68.50(9) 2_665 . ?
K1B C25 K3 72.86(18) 2_665 . ?
O9 C25 K1 73.0(3) . 2_665 ?
O9 C25 K1B 79.4(3) . 2_665 ?
O9 C25 K3 83.2(3) . . ?
O9 C25 O10 124.3(4) . . ?
O9 C25 C26 117.3(4) . . ?
O10 C25 K1 62.6(2) . 2_665 ?
O10 C25 K1B 60.0(3) . 2_665 ?
O10 C25 K3 51.0(2) . . ?
O10 C25 C26 118.4(3) . . ?
C26 C25 K1 142.9(3) . 2_665 ?
C26 C25 K1B 136.4(3) . 2_665 ?
C26 C25 K3 144.3(3) . . ?
C27 C26 C25 121.0(3) . . ?
C27 C26 C30 118.6(3) . . ?
C30 C26 C25 120.4(3) . . ?
C26 C27 H27A 120.7 . . ?
C26 C27 C28 118.7(4) . . ?
C28 C27 H27A 120.7 . . ?
N5 C28 C27 123.2(3) . . ?
N5 C28 H28A 118.4 . . ?
C27 C28 H28A 118.4 . . ?
N5 C29 H29A 118.7 . . ?
N5 C29 C30 122.6(4) . . ?
C30 C29 H29A 118.7 . . ?
C26 C30 H30A 120.4 . . ?
C29 C30 C26 119.3(3) . . ?
C29 C30 H30A 120.4 . . ?
C31 O11 K2 169.5(10) . . ?
O11 C31 H31A 113.4 . . ?
O11 C31 N6 133.2(13) . . ?
N6 C31 H31A 113.4 . . ?
C31 N6 C32 122.3(11) . . ?
C31 N6 C33 122.0(11) . . ?
C32 N6 C33 115.3(10) . . ?
N6 C32 H32A 109.5 . . ?
N6 C32 H32B 109.5 . . ?
N6 C32 H32C 109.5 . . ?
H32A C32 H32B 109.5 . . ?
H32A C32 H32C 109.5 . . ?
H32B C32 H32C 109.5 . . ?
N6 C33 H33A 109.5 . . ?
N6 C33 H33B 109.5 . . ?
N6 C33 H33C 109.5 . . ?
H33A C33 H33B 109.5 . . ?
H33A C33 H33C 109.5 . . ?
H33B C33 H33C 109.5 . . ?
C31B N6B C32B 120.3(11) . . ?
C31B N6B C33B 119.8(12) . . ?
C32B N6B C33B 119.9(11) . . ?
O11B C31B N6B 130.8(13) . . ?
O11B C31B H31B 114.6 . . ?
N6B C31B H31B 114.6 . . ?
N6B C32B H32D 109.5 . . ?
N6B C32B H32E 109.5 . . ?
N6B C32B H32F 109.5 . . ?
H32D C32B H32E 109.5 . . ?
H32D C32B H32F 109.5 . . ?
H32E C32B H32F 109.5 . . ?
N6B C33B H33D 109.5 . . ?
N6B C33B H33E 109.5 . . ?
N6B C33B H33F 109.5 . . ?
H33D C33B H33E 109.5 . . ?
H33D C33B H33F 109.5 . . ?
H33E C33B H33F 109.5 . . ?
K1 O12 K2 91.7(4) . . ?
C34 O12 K1 120.1(11) . . ?
C34 O12 K2 128.0(13) . . ?
C34 N7 C35 117.5(12) . . ?
C34 N7 C36 120.5(13) . . ?
C36 N7 C35 121.4(12) . . ?
K1 C34 H34A 81.2 . . ?
O12 C34 K1 42.7(9) . . ?
O12 C34 N7 117.9(15) . . ?
O12 C34 H34A 121.1 . . ?
N7 C34 K1 153.1(12) . . ?
N7 C34 H34A 121.1 . . ?
N7 C35 H35A 109.5 . . ?
N7 C35 H35B 109.5 . . ?
N7 C35 H35C 109.5 . . ?
H35A C35 H35B 109.5 . . ?
H35A C35 H35C 109.5 . . ?
H35B C35 H35C 109.5 . . ?
N7 C36 H36A 109.5 . . ?
N7 C36 H36B 109.5 . . ?
N7 C36 H36C 109.5 . . ?
H36A C36 H36B 109.5 . . ?
H36A C36 H36C 109.5 . . ?
H36B C36 H36C 109.5 . . ?
K2 O1W H1C 119.8 . . ?
K2 O1W H1D 120.2 . . ?
H1C O1W H1D 120.0 . . ?
K2 O2W H2C 120.7 . . ?
K2 O2W H2D 119.3 . . ?
H2C O2W H2D 120.0 . . ?
K1B O3W K2 84.6(10) . . ?
K1B O3W H3C 114.1 . . ?
K1B O3W H3D 114.2 . . ?
K2 O3W H3C 114.7 . . ?
K2 O3W H3D 114.8 . . ?
H3C O3W H3D 111.9 . . ?

loop_
_geom_bond_atom_site_label_1
_geom_bond_atom_site_label_2
_geom_bond_distance
_geom_bond_site_symmetry_2
_geom_bond_publ_flag
Ba1 O2 2.711(4) . ?
Ba1 O3 2.847(3) 2_676 ?
Ba1 O4 2.760(3) 2_676 ?
Ba1 O5 2.798(3) 1_455 ?
Ba1 O5 2.860(4) 2_665 ?
Ba1 O6 2.915(3) 2_665 ?
Ba1 O7 2.927(4) 1_454 ?
Ba1 O8 2.867(4) 1_454 ?
Ba1 O9 2.652(4) . ?
Ba1 C7 3.147(4) 2_676 ?
Ba1 C13 3.160(4) 2_665 ?
Ba1 C19 3.215(4) 1_454 ?
Ba1B O2 2.850(18) . ?
Ba1B O3 3.08(2) 2_676 ?
Ba1B O4 2.892(16) 2_676 ?
Ba1B O5 2.65(2) 2_665 ?
Ba1B O5 2.657(15) 1_455 ?
Ba1B O6 2.785(14) 2_665 ?
Ba1B O7 3.15(2) 1_454 ?
Ba1B O8 3.06(2) 1_454 ?
Ba1B O9 2.37(3) . ?
Ba1B C7 3.35(2) 2_676 ?
Ba1B C13 3.005(16) 2_665 ?
Ba1B C19 3.42(2) 1_454 ?
I1 Cu1 2.6563(6) . ?
I1 Cu2 2.6491(6) . ?
I1 Cu3 2.6572(6) . ?
I2 Cu1 2.7000(6) . ?
I2 Cu3 2.6402(6) . ?
I2 Cu4 3.2390(3) . ?
I3 Cu2 2.5996(5) . ?
I3 Cu2 2.6533(5) 2_766 ?
I3 Cu3 2.7018(6) . ?
I3 Cu4 3.1853(2) . ?
Cu1 Cu3 2.7830(7) . ?
Cu1 N1 2.009(3) . ?
Cu1 N2 2.043(3) . ?
Cu2 Cu2 2.9248(10) 2_766 ?
Cu2 Cu3 2.7701(7) . ?
Cu2 N3 2.044(3) . ?
Cu3 N4 2.061(3) . ?
Cu4 N5 1.953(3) . ?
Cu4 N5 1.953(3) 2_666 ?
K1 K3 3.730(3) . ?
K1 O1 2.652(5) . ?
K1 O3 2.743(5) 2_776 ?
K1 O5 2.944(4) . ?
K1 O6 3.374(5) . ?
K1 O8 2.607(5) 1_554 ?
K1 O9 3.109(5) 2_665 ?
K1 O10 2.883(5) 2_665 ?
K1 C13 3.208(5) . ?
K1 C25 3.237(5) 2_665 ?
K1 O12 2.739(14) . ?
K1 C34 3.491(16) . ?
K1B K2 3.844(10) . ?
K1B K3 4.013(10) . ?
K1B O1 2.717(11) . ?
K1B O3 2.754(10) 2_776 ?
K1B O5 3.350(8) . ?
K1B O8 2.540(11) 1_554 ?
K1B O9 3.371(11) 2_665 ?
K1B O10 2.952(11) 2_665 ?
K1B C25 3.372(11) 2_665 ?
K1B O3W 2.29(3) . ?
K1B H3C 2.7520 . ?
K1B H3D 2.7535 . ?
K2 K3 3.6857(10) . ?
K2 O1 2.895(3) . ?
K2 O2 2.926(3) . ?
K2 O6 3.018(4) 2_665 ?
K2 O7 2.668(4) 1_454 ?
K2 O10 2.682(3) 2_665 ?
K2 C1 3.241(4) . ?
K2 O11 2.811(8) . ?
K2 O12 2.815(10) . ?
K2 O1W 2.54(3) . ?
K2 H1C 3.0506 . ?
K2 H1D 3.0560 . ?
K2 O2W 2.65(2) . ?
K2 O3W 3.31(3) . ?
K3 O1 2.720(3) 2_665 ?
K3 O1 2.720(3) . ?
K3 O6 2.619(3) 2_665 ?
K3 O6 2.619(3) . ?
K3 O10 2.776(3) . ?
K3 O10 2.776(3) 2_665 ?
K3 C1 3.376(4) . ?
K3 C1 3.376(4) 2_665 ?
K3 C25 3.387(4) . ?
K3 C25 3.387(4) 2_665 ?
O1 C1 1.240(5) . ?
O2 C1 1.264(5) . ?
O3 C7 1.262(5) . ?
O4 C7 1.267(5) . ?
O5 C13 1.250(5) . ?
O6 C13 1.259(5) . ?
O7 C19 1.226(6) . ?
O8 C19 1.238(5) . ?
O9 C25 1.241(5) . ?
O10 C25 1.247(5) . ?
N1 C4 1.354(5) . ?
N1 C5 1.339(5) . ?
N2 C10 1.331(5) . ?
N2 C11 1.340(5) . ?
N3 C16 1.335(5) . ?
N3 C17 1.340(5) . ?
N4 C22 1.309(6) . ?
N4 C23 1.328(6) . ?
N5 C28 1.336(5) . ?
N5 C29 1.354(5) . ?
C1 C2 1.516(5) . ?
C2 C3 1.398(5) . ?
C2 C6 1.391(6) . ?
C3 H3A 0.9500 . ?
C3 C4 1.387(5) . ?
C4 H4A 0.9500 . ?
C5 H5A 0.9500 . ?
C5 C6 1.389(5) . ?
C6 H6A 0.9500 . ?
C7 C8 1.515(5) . ?
C8 C9 1.378(6) . ?
C8 C12 1.378(5) . ?
C9 H9A 0.9500 . ?
C9 C10 1.391(6) . ?
C10 H10A 0.9500 . ?
C11 H11A 0.9500 . ?
C11 C12 1.382(5) . ?
C12 H12A 0.9500 . ?
C13 C14 1.514(5) . ?
C14 C15 1.381(5) . ?
C14 C18 1.374(6) . ?
C15 H15A 0.9500 . ?
C15 C16 1.390(5) . ?
C16 H16A 0.9500 . ?
C17 H17A 0.9500 . ?
C17 C18 1.389(5) . ?
C18 H18A 0.9500 . ?
C19 C20 1.527(5) . ?
C20 C21 1.378(6) . ?
C20 C24 1.369(6) . ?
C21 H21A 0.9500 . ?
C21 C22 1.386(6) . ?
C22 H22A 0.9500 . ?
C23 H23A 0.9500 . ?
C23 C24 1.391(6) . ?
C24 H24A 0.9500 . ?
C25 C26 1.519(5) . ?
C26 C27 1.385(5) . ?
C26 C30 1.389(5) . ?
C27 H27A 0.9500 . ?
C27 C28 1.398(5) . ?
C28 H28A 0.9500 . ?
C29 H29A 0.9500 . ?
C29 C30 1.386(5) . ?
C30 H30A 0.9500 . ?
O11 C31 1.248(13) . ?
C31 H31A 0.9500 . ?
C31 N6 1.352(13) . ?
N6 C32 1.448(14) . ?
N6 C33 1.469(13) . ?
C32 H32A 0.9800 . ?
C32 H32B 0.9800 . ?
C32 H32C 0.9800 . ?
C33 H33A 0.9800 . ?
C33 H33B 0.9800 . ?
C33 H33C 0.9800 . ?
O11B C31B 1.201(12) . ?
N6B C31B 1.387(14) . ?
N6B C32B 1.393(15) . ?
N6B C33B 1.438(15) . ?
C31B H31B 0.9500 . ?
C32B H32D 0.9800 . ?
C32B H32E 0.9800 . ?
C32B H32F 0.9800 . ?
C33B H33D 0.9800 . ?
C33B H33E 0.9800 . ?
C33B H33F 0.9800 . ?
O12 C34 1.191(16) . ?
N7 C34 1.446(16) . ?
N7 C35 1.484(17) . ?
N7 C36 1.448(16) . ?
C34 H34A 0.9500 . ?
C35 H35A 0.9800 . ?
C35 H35B 0.9800 . ?
C35 H35C 0.9800 . ?
C36 H36A 0.9800 . ?
C36 H36B 0.9800 . ?
C36 H36C 0.9800 . ?
O1W H1C 0.8499 . ?
O1W H1D 0.8501 . ?
O2W H2C 0.8501 . ?
O2W H2D 0.8499 . ?
O3W H3C 0.8499 . ?
O3W H3D 0.8501 . ?
O5W O6W 1.42(4) . ?

loop_
_geom_hbond_atom_site_label_D
_geom_hbond_atom_site_label_H
_geom_hbond_atom_site_label_A
_geom_hbond_distance_DH
_geom_hbond_distance_HA
_geom_hbond_distance_DA
_geom_hbond_angle_DHA
_geom_hbond_site_symmetry_A
_geom_hbond_publ_flag
C3 H3A O4 0.95 2.43 3.364(5) 168.9 2_676 yes
C5 H5A I1 0.95 3.31 3.935(4) 125.4 . yes
C10 H10A I1 0.95 3.23 3.835(4) 123.4 . yes
C17 H17A I3 0.95 3.25 3.846(4) 122.9 2_766 yes
C21 H21A O11 0.95 2.52 3.408(11) 156.0 1_656 yes
C22 H22A I1 0.95 3.27 3.873(4) 122.9 . yes
C23 H23A I2 0.95 3.23 3.852(5) 125.1 . yes
C28 H28A I2 0.95 3.27 3.748(4) 113.3 . yes
C28 H28A I3 0.95 3.29 3.744(4) 111.4 2_666 yes
C29 H29A I2 0.95 3.25 3.714(4) 112.4 2_666 yes
C29 H29A I3 0.95 3.15 3.621(4) 112.7 . yes
C30 H30A O11 0.95 2.49 3.400(9) 160.8 2_665 yes
C31B H31B I2 0.95 3.15 3.937(11) 141.4 1_554 yes
C32B H32F I2 0.98 3.16 4.031(15) 148.6 1_554 yes
C35 H35A O7 0.98 2.43 3.050(19) 120.6 2_776 yes

loop_
_geom_torsion_atom_site_label_1
_geom_torsion_atom_site_label_2
_geom_torsion_atom_site_label_3
_geom_torsion_atom_site_label_4
_geom_torsion
_geom_torsion_site_symmetry_1
_geom_torsion_site_symmetry_2
_geom_torsion_site_symmetry_3
_geom_torsion_site_symmetry_4
_geom_torsion_publ_flag
Ba1 O2 C1 K2 104.0(4) . . . . ?
Ba1 O2 C1 K3 43.1(4) . . . . ?
Ba1 O2 C1 O1 86.5(6) . . . . ?
Ba1 O2 C1 C2 -94.5(5) . . . . ?
Ba1 O3 C7 Ba1B 5.3(4) 2_676 . . 2_676 ?
Ba1 O3 C7 O4 10.4(5) 2_676 . . . ?
Ba1 O3 C7 C8 -168.9(3) 2_676 . . . ?
Ba1 O4 C7 Ba1B -5.3(5) 2_676 . . 2_676 ?
Ba1 O4 C7 O3 -10.8(5) 2_676 . . . ?
Ba1 O4 C7 C8 168.6(3) 2_676 . . . ?
Ba1 O5 C13 Ba1 -174.6(7) 1_655 . . 2_665 ?
Ba1 O5 C13 Ba1B 179.7(9) 1_655 . . 2_665 ?
Ba1 O5 C13 Ba1B -5.7(5) 2_665 . . 2_665 ?
Ba1 O5 C13 K1 -101.11(13) 2_665 . . . ?
Ba1 O5 C13 K1 84.3(7) 1_655 . . . ?
Ba1 O5 C13 O6 -33.1(5) 2_665 . . . ?
Ba1 O5 C13 O6 152.3(5) 1_655 . . . ?
Ba1 O5 C13 C14 144.3(3) 2_665 . . . ?
Ba1 O5 C13 C14 -30.3(9) 1_655 . . . ?
Ba1 O6 C13 Ba1B 6.5(6) 2_665 . . 2_665 ?
Ba1 O6 C13 K1 90.89(13) 2_665 . . . ?
Ba1 O6 C13 O5 32.4(5) 2_665 . . . ?
Ba1 O6 C13 C14 -145.0(3) 2_665 . . . ?
Ba1 O7 C19 Ba1B -5.3(4) 1_656 . . 1_656 ?
Ba1 O7 C19 O8 23.6(6) 1_656 . . . ?
Ba1 O7 C19 C20 -156.2(4) 1_656 . . . ?
Ba1 O8 C19 Ba1B 5.8(5) 1_656 . . 1_656 ?
Ba1 O8 C19 O7 -24.2(6) 1_656 . . . ?
Ba1 O8 C19 C20 155.6(4) 1_656 . . . ?
Ba1 O9 C25 K1 -117.3(11) . . . 2_665 ?
Ba1 O9 C25 K1B -121.5(11) . . . 2_665 ?
Ba1 O9 C25 K3 -47.7(11) . . . . ?
Ba1 O9 C25 O10 -79.6(13) . . . . ?
Ba1 O9 C25 C26 101.4(11) . . . . ?
Ba1 C7 C8 C9 -90.7(16) 2_676 . . . ?
Ba1 C7 C8 C12 88.2(16) 2_676 . . . ?
Ba1 C13 C14 C15 -103.2(5) 2_665 . . . ?
Ba1 C13 C14 C18 74.2(7) 2_665 . . . ?
Ba1 C19 C20 C21 -86.5(9) 1_656 . . . ?
Ba1 C19 C20 C24 90.5(9) 1_656 . . . ?
Ba1B O2 C1 K2 102.8(4) . . . . ?
Ba1B O2 C1 K3 41.8(5) . . . . ?
Ba1B O2 C1 O1 85.2(6) . . . . ?
Ba1B O2 C1 C2 -95.8(5) . . . . ?
Ba1B O3 C7 Ba1 -5.3(4) 2_676 . . 2_676 ?
Ba1B O3 C7 O4 5.1(7) 2_676 . . . ?
Ba1B O3 C7 C8 -174.2(6) 2_676 . . . ?
Ba1B O4 C7 Ba1 5.3(4) 2_676 . . 2_676 ?
Ba1B O4 C7 O3 -5.5(7) 2_676 . . . ?
Ba1B O4 C7 C8 173.8(6) 2_676 . . . ?
Ba1B O5 C13 Ba1 5.7(5) 2_665 . . 2_665 ?
Ba1B O5 C13 Ba1 -157.6(19) 1_655 . . 2_665 ?
Ba1B O5 C13 Ba1B -163.3(15) 1_655 . . 2_665 ?
Ba1B O5 C13 K1 -95.4(6) 2_665 . . . ?
Ba1B O5 C13 K1 101.3(19) 1_655 . . . ?
Ba1B O5 C13 O6 -27.4(8) 2_665 . . . ?
Ba1B O5 C13 O6 169.3(19) 1_655 . . . ?
Ba1B O5 C13 C14 -13(2) 1_655 . . . ?
Ba1B O5 C13 C14 150.0(7) 2_665 . . . ?
Ba1B O6 C13 Ba1 -6.5(6) 2_665 . . 2_665 ?
Ba1B O6 C13 K1 84.4(6) 2_665 . . . ?
Ba1B O6 C13 O5 25.9(8) 2_665 . . . ?
Ba1B O6 C13 C14 -151.6(7) 2_665 . . . ?
Ba1B O7 C19 Ba1 5.3(4) 1_656 . . 1_656 ?
Ba1B O7 C19 O8 28.9(7) 1_656 . . . ?
Ba1B O7 C19 C20 -150.9(6) 1_656 . . . ?
Ba1B O8 C19 Ba1 -5.8(5) 1_656 . . 1_656 ?
Ba1B O8 C19 O7 -30.0(8) 1_656 . . . ?
Ba1B O8 C19 C20 149.8(6) 1_656 . . . ?
Ba1B O9 C25 K1 -100(3) . . . 2_665 ?
Ba1B O9 C25 K1B -104(3) . . . 2_665 ?
Ba1B O9 C25 K3 -30(3) . . . . ?
Ba1B O9 C25 O10 -62(3) . . . . ?
Ba1B O9 C25 C26 119(3) . . . . ?
Ba1B C13 C14 C15 -107.8(9) 2_665 . . . ?
Ba1B C13 C14 C18 69.6(11) 2_665 . . . ?
Ba1B C19 C20 C21 -87.1(9) 1_656 . . . ?
Ba1B C19 C20 C24 89.9(8) 1_656 . . . ?
Cu1 N1 C4 C3 -177.7(3) . . . . ?
Cu1 N1 C5 C6 176.7(3) . . . . ?
Cu1 N2 C10 C9 -162.0(4) . . . . ?
Cu1 N2 C11 C12 160.3(4) . . . . ?
Cu2 N3 C16 C15 177.9(3) . . . . ?
Cu2 N3 C17 C18 -177.1(4) . . . . ?
Cu3 N4 C22 C21 -177.0(5) . . . . ?
Cu3 N4 C23 C24 176.0(5) . . . . ?
Cu4 N5 C28 C27 -177.4(3) . . . . ?
Cu4 N5 C29 C30 179.1(3) . . . . ?
K1 O1 C1 K2 108.6(9) . . . . ?
K1 O1 C1 K3 -168.2(10) . . . . ?
K1 O1 C1 O2 126.4(8) . . . . ?
K1 O1 C1 C2 -52.6(11) . . . . ?
K1 O3 C7 Ba1 -96.0(9) 2_776 . . 2_676 ?
K1 O3 C7 Ba1B -90.7(10) 2_776 . . 2_676 ?
K1 O3 C7 O4 -85.7(9) 2_776 . . . ?
K1 O3 C7 C8 95.0(9) 2_776 . . . ?
K1 O5 C13 Ba1 101.11(13) . . . 2_665 ?
K1 O5 C13 Ba1B 95.4(6) . . . 2_665 ?
K1 O5 C13 O6 68.0(5) . . . . ?
K1 O5 C13 C14 -114.6(4) . . . . ?
K1 O6 C13 Ba1 -90.89(13) . . . 2_665 ?
K1 O6 C13 Ba1B -84.4(6) . . . 2_665 ?
K1 O6 C13 O5 -58.5(4) . . . . ?
K1 O6 C13 C14 124.1(4) . . . . ?
K1 O9 C25 K3 69.55(9) 2_665 . . . ?
K1 O9 C25 O10 37.7(5) 2_665 . . . ?
K1 O9 C25 C26 -141.3(4) 2_665 . . . ?
K1 O10 C25 K3 -83.64(14) 2_665 . . . ?
K1 O10 C25 O9 -41.2(5) 2_665 . . . ?
K1 O10 C25 C26 137.8(3) 2_665 . . . ?
K1 C13 C14 C15 90.7(5) . . . . ?
K1 C13 C14 C18 -91.9(4) . . . . ?
K1 C25 C26 C27 -111.7(5) 2_665 . . . ?
K1 C25 C26 C30 67.3(5) 2_665 . . . ?
K1 O12 C34 N7 -156.0(12) . . . . ?
K1B O1 C1 K2 91.4(7) . . . . ?
K1B O1 C1 K3 174.6(8) . . . . ?
K1B O1 C1 O2 109.2(8) . . . . ?
K1B O1 C1 C2 -69.8(9) . . . . ?
K1B O3 C7 Ba1 -123.0(17) 2_776 . . 2_676 ?
K1B O3 C7 Ba1B -117.7(17) 2_776 . . 2_676 ?
K1B O3 C7 O4 -112.6(15) 2_776 . . . ?
K1B O3 C7 C8 68.1(18) 2_776 . . . ?
K1B O5 C13 Ba1 103.6(2) . . . 2_665 ?
K1B O5 C13 Ba1B 97.9(6) . . . 2_665 ?
K1B O5 C13 O6 70.5(5) . . . . ?
K1B O5 C13 C14 -112.1(4) . . . . ?
K1B O8 C19 Ba1 141.7(13) 1_556 . . 1_656 ?
K1B O8 C19 Ba1B 147.5(14) 1_556 . . 1_656 ?
K1B O8 C19 O7 117.5(12) 1_556 . . . ?
K1B O8 C19 C20 -62.7(15) 1_556 . . . ?
K1B O9 C25 K3 73.76(18) 2_665 . . . ?
K1B O9 C25 O10 41.9(5) 2_665 . . . ?
K1B O9 C25 C26 -137.1(4) 2_665 . . . ?
K1B O10 C25 K3 -91.7(2) 2_665 . . . ?
K1B O10 C25 O9 -49.3(5) 2_665 . . . ?
K1B O10 C25 C26 129.7(3) 2_665 . . . ?
K1B C25 C26 C27 -117.7(5) 2_665 . . . ?
K1B C25 C26 C30 61.2(6) 2_665 . . . ?
K2 O1 C1 K3 83.24(16) . . . . ?
K2 O1 C1 O2 17.8(5) . . . . ?
K2 O1 C1 C2 -161.2(3) . . . . ?
K2 O2 C1 K3 -60.98(15) . . . . ?
K2 O2 C1 O1 -17.6(5) . . . . ?
K2 O2 C1 C2 161.4(3) . . . . ?
K2 O6 C13 Ba1 89.8(3) 2_665 . . 2_665 ?
K2 O6 C13 Ba1B 96.3(7) 2_665 . . 2_665 ?
K2 O6 C13 K1 -179.3(3) 2_665 . . . ?
K2 O6 C13 O5 122.2(4) 2_665 . . . ?
K2 O6 C13 C14 -55.3(5) 2_665 . . . ?
K2 O7 C19 Ba1 114.3(10) 1_656 . . 1_656 ?
K2 O7 C19 Ba1B 109.0(11) 1_656 . . 1_656 ?
K2 O7 C19 O8 137.9(7) 1_656 . . . ?
K2 O7 C19 C20 -41.8(12) 1_656 . . . ?
K2 O10 C25 K1 -115.6(12) 2_665 . . 2_665 ?
K2 O10 C25 K1B -107.5(12) 2_665 . . 2_665 ?
K2 O10 C25 K3 160.7(13) 2_665 . . . ?
K2 O10 C25 O9 -156.8(10) 2_665 . . . ?
K2 O10 C25 C26 22.2(15) 2_665 . . . ?
K2 C1 C2 C3 105.0(9) . . . . ?
K2 C1 C2 C6 -75.9(11) . . . . ?
K2 O11 C31 N6 -128(4) . . . . ?
K2 O12 C34 K1 -119.7(18) . . . . ?
K2 O12 C34 N7 84(2) . . . . ?
K3 O1 C1 K2 -83.24(16) . . . . ?
K3 O1 C1 O2 -65.4(5) . . . . ?
K3 O1 C1 C2 115.6(3) . . . . ?
K3 O6 C13 Ba1 -121.5(4) . . . 2_665 ?
K3 O6 C13 Ba1B -115.0(7) . . . 2_665 ?
K3 O6 C13 K1 -30.6(4) . . . . ?
K3 O6 C13 O5 -89.1(6) . . . . ?
K3 O6 C13 C14 93.4(5) . . . . ?
K3 O10 C25 K1 83.64(14) . . . 2_665 ?
K3 O10 C25 K1B 91.7(2) . . . 2_665 ?
K3 O10 C25 O9 42.5(6) . . . . ?
K3 O10 C25 C26 -138.6(3) . . . . ?
K3 C1 C2 C3 -111.1(4) . . . . ?
K3 C1 C2 C6 68.0(5) . . . . ?
K3 C25 C26 C27 105.5(5) . . . . ?
K3 C25 C26 C30 -75.5(6) . . . . ?
O1 C1 C2 C3 -168.2(4) . . . . ?
O1 C1 C2 C6 10.9(6) . . . . ?
O2 C1 C2 C3 12.7(6) . . . . ?
O2 C1 C2 C6 -168.2(4) . . . . ?
O3 C7 C8 C9 12.6(6) . . . . ?
O3 C7 C8 C12 -168.5(4) . . . . ?
O4 C7 C8 C9 -166.8(4) . . . . ?
O4 C7 C8 C12 12.1(6) . . . . ?
O5 C13 C14 C15 169.4(4) . . . . ?
O5 C13 C14 C18 -13.2(6) . . . . ?
O6 C13 C14 C15 -13.0(6) . . . . ?
O6 C13 C14 C18 164.4(4) . . . . ?
O7 C19 C20 C21 7.9(8) . . . . ?
O7 C19 C20 C24 -175.1(5) . . . . ?
O8 C19 C20 C21 -171.9(5) . . . . ?
O8 C19 C20 C24 5.1(7) . . . . ?
O9 C25 C26 C27 -13.8(6) . . . . ?
O9 C25 C26 C30 165.2(4) . . . . ?
O10 C25 C26 C27 167.2(4) . . . . ?
O10 C25 C26 C30 -13.8(6) . . . . ?
N1 C5 C6 C2 1.0(7) . . . . ?
N2 C11 C12 C8 1.5(7) . . . . ?
N3 C17 C18 C14 -0.8(8) . . . . ?
N4 C23 C24 C20 0.8(9) . . . . ?
N5 C29 C30 C26 -1.4(6) . . . . ?
C1 C2 C3 C4 178.5(4) . . . . ?
C1 C2 C6 C5 -179.4(4) . . . . ?
C2 C3 C4 N1 0.9(7) . . . . ?
C3 C2 C6 C5 -0.2(6) . . . . ?
C4 N1 C5 C6 -0.8(6) . . . . ?
C5 N1 C4 C3 -0.1(6) . . . . ?
C6 C2 C3 C4 -0.6(6) . . . . ?
C7 C8 C9 C10 176.7(4) . . . . ?
C7 C8 C12 C11 -178.1(4) . . . . ?
C8 C9 C10 N2 1.4(7) . . . . ?
C9 C8 C12 C11 0.9(6) . . . . ?
C10 N2 C11 C12 -2.4(6) . . . . ?
C11 N2 C10 C9 0.8(7) . . . . ?
C12 C8 C9 C10 -2.2(6) . . . . ?
C13 C14 C15 C16 178.9(4) . . . . ?
C13 C14 C18 C17 -178.1(4) . . . . ?
C14 C15 C16 N3 -1.0(7) . . . . ?
C15 C14 C18 C17 -0.6(7) . . . . ?
C16 N3 C17 C18 1.3(7) . . . . ?
C17 N3 C16 C15 -0.4(7) . . . . ?
C18 C14 C15 C16 1.5(7) . . . . ?
C19 C20 C21 C22 176.8(5) . . . . ?
C19 C20 C24 C23 -177.9(5) . . . . ?
C20 C21 C22 N4 1.6(9) . . . . ?
C21 C20 C24 C23 -0.8(8) . . . . ?
C22 N4 C23 C24 0.5(9) . . . . ?
C23 N4 C22 C21 -1.7(9) . . . . ?
C24 C20 C21 C22 -0.3(8) . . . . ?
C25 C26 C27 C28 179.7(4) . . . . ?
C25 C26 C30 C29 -178.2(3) . . . . ?
C26 C27 C28 N5 -1.8(6) . . . . ?
C27 C26 C30 C29 0.8(5) . . . . ?
C28 N5 C29 C30 0.4(6) . . . . ?
C29 N5 C28 C27 1.3(6) . . . . ?
C30 C26 C27 C28 0.7(6) . . . . ?
O11 C31 N6 C32 175.5(18) . . . . ?
O11 C31 N6 C33 3(3) . . . . ?
C32B N6B C31B O11B 166.6(16) . . . . ?
C33B N6B C31B O11B -16(2) . . . . ?
C35 N7 C34 K1 -37(3) . . . . ?
C35 N7 C34 O12 1(2) . . . . ?
C36 N7 C34 K1 134(2) . . . . ?
C36 N7 C34 O12 172.0(19) . . . . ?
